data_1573164
loop_
_publ_author_name
'Ghadwal, Rajendra S.'
'Merschel, Arne'
'Heda, Shkelqim'
'Vishnevskiy, Yury V.'
'Neumann, Beate'
'Stammler, Georg'

_publ_section_title
;
 Annulated Carbocyclic Gallylene and Bis-Gallylene with Two-Coordinated
 Ga(I) Atoms
;
_journal_name_full 'Chemical Science'
_journal_paper_doi 10.1039/D4SC06782G
_journal_year 2024
_chemical_formula_moiety 'C33 H17 Ga N2, C33 Ga N2, [+ solvents]'
_chemical_formula_sum 'C73 H86 Ga2 N4'
_chemical_formula_weight 1158.89
_space_group_crystal_system triclinic
_space_group_IT_number 2
_space_group_name_Hall '-P 1'
_space_group_name_H-M_alt 'P -1'
_atom_sites_solution_hydrogens geom
_atom_sites_solution_primary dual
_audit_creation_date 2023-05-17
_audit_creation_method
;
Olex2 1.5-ac5-024
(compiled 2022.04.12 svn.rca3783a0 for Rigaku Oxford Diffraction, GUI svn.r6498)
;
_audit_update_record
;
2024-02-23 deposited with the CCDC.	2024-11-14 downloaded from the CCDC.
;
_cell_angle_alpha 80.487(4)
_cell_angle_beta 79.632(4)
_cell_angle_gamma 85.811(4)
_cell_formula_units_Z 2
_cell_length_a 12.7988(7)
_cell_length_b 14.6243(7)
_cell_length_c 18.1282(9)
_cell_measurement_reflns_used 13212
_cell_measurement_temperature 220.0(1)
_cell_measurement_theta_max 23.4630
_cell_measurement_theta_min 3.8950
_cell_volume 3288.5(3)
_computing_cell_refinement 'CrysAlisPro 1.171.42.90a (Rigaku OD, 2023)'
_computing_data_collection 'CrysAlisPro 1.171.42.90a (Rigaku OD, 2023)'
_computing_data_reduction 'CrysAlisPro 1.171.42.90a (Rigaku OD, 2023)'
_computing_molecular_graphics 'Olex2 1.5-ac5-024 (Dolomanov et al., 2009)'
_computing_publication_material 'Olex2 1.5-ac5-024 (Dolomanov et al., 2009)'
_computing_structure_refinement 'SHELXL 2018/3 (Sheldrick, 2015)'
_computing_structure_solution 'SHELXT 2018/2 (Sheldrick, 2018)'
_diffrn_ambient_environment N~2~
_diffrn_ambient_temperature 220.0(1)
_diffrn_detector 'CCD plate'
_diffrn_detector_area_resol_mean 5.1773
_diffrn_detector_type Atlas
_diffrn_measured_fraction_theta_full 0.998
_diffrn_measured_fraction_theta_max 0.998
_diffrn_measurement_details
;
List of Runs (angles in degrees, time in seconds):

  # Type    Start    End  Width  t~exp~   \w     \q     \k     \f   Frames
#--------------------------------------------------------------------------
  1  \w    -75.00  15.00   1.00   55.50    --   -6.77 -61.00  49.00   90
  2  \w      0.00  62.00   1.00   55.50    --   -6.77  61.00-171.00   62
  3  \w     14.00  76.00   1.00   55.50    --    7.16  61.00-171.00   62
  4  \w    -61.00  33.00   1.00   55.50    --    7.16 -61.00  49.00   94
  5  \w    -80.00 -20.00   1.00   55.50    --   -6.77 153.00 130.72   60
  6  \w    -77.00  13.00   1.00   55.50    --   -6.77 -38.00-120.00   90
  7  \w    -40.00  10.00   1.00   55.50    --   -6.77 -77.00   0.00   50
  8  \w    -80.00 -31.00   1.00   55.50    --   -6.77 153.00  36.12   49
  9  \w    -80.00 -20.00   1.00   55.50    --   -6.77 153.00-110.46   60
 10  \w     20.00  45.00   1.00   55.50    --    7.16-153.00 -12.56   25
 11  \w     55.00  80.00   1.00   55.50    --    7.16-153.00 -12.56   25
;
_diffrn_measurement_device 'four-circle diffractometer'
_diffrn_measurement_device_type 'SuperNova, Single source at offset/far, Atlas'
_diffrn_measurement_method '\w scans'
_diffrn_orient_matrix_type 'CrysAlisPro convention (1999,Acta A55,543-557)'
_diffrn_orient_matrix_UB_11 -0.0203268000
_diffrn_orient_matrix_UB_12 -0.0368147000
_diffrn_orient_matrix_UB_13 -0.0134082000
_diffrn_orient_matrix_UB_21 -0.0485261000
_diffrn_orient_matrix_UB_22 0.0044231000
_diffrn_orient_matrix_UB_23 0.0254097000
_diffrn_orient_matrix_UB_31 -0.0203098000
_diffrn_orient_matrix_UB_32 0.0323791000
_diffrn_orient_matrix_UB_33 -0.0282084000
_diffrn_radiation_monochromator mirror
_diffrn_radiation_probe x-ray
_diffrn_radiation_type 'Mo K\a'
_diffrn_radiation_wavelength 0.71073
_diffrn_reflns_av_R_equivalents 0.0486
_diffrn_reflns_av_unetI/netI 0.0402
_diffrn_reflns_Laue_measured_fraction_full 0.998
_diffrn_reflns_Laue_measured_fraction_max 0.998
_diffrn_reflns_limit_h_max 15
_diffrn_reflns_limit_h_min -15
_diffrn_reflns_limit_k_max 17
_diffrn_reflns_limit_k_min -17
_diffrn_reflns_limit_l_max 22
_diffrn_reflns_limit_l_min -22
_diffrn_reflns_number 64721
_diffrn_reflns_point_group_measured_fraction_full 0.998
_diffrn_reflns_point_group_measured_fraction_max 0.998
_diffrn_reflns_theta_full 25.242
_diffrn_reflns_theta_max 25.682
_diffrn_reflns_theta_min 3.217
_diffrn_source 'micro-focus sealed X-ray tube'
_diffrn_source_type 'SuperNova (Mo) X-ray Source'
_exptl_absorpt_coefficient_mu 0.862
_exptl_absorpt_correction_T_max 1.000
_exptl_absorpt_correction_T_min 0.530
_exptl_absorpt_correction_type gaussian
_exptl_absorpt_process_details
;
CrysAlisPro 1.171.42.90a (Rigaku Oxford Diffraction, 2023)
Numerical absorption correction based on gaussian integration over
a multifaceted crystal model
Empirical absorption correction using spherical harmonics,
implemented in SCALE3 ABSPACK scaling algorithm.
;
_exptl_crystal_colour 'dull light violet'
_exptl_crystal_colour_lustre dull
_exptl_crystal_colour_modifier light
_exptl_crystal_colour_primary violet
_exptl_crystal_density_diffrn 1.170
_exptl_crystal_description irregular
_exptl_crystal_F_000 1228
_exptl_crystal_size_max 0.28
_exptl_crystal_size_mid 0.24
_exptl_crystal_size_min 0.15
_refine_diff_density_max 0.953
_refine_diff_density_min -0.717
_refine_diff_density_rms 0.056
_refine_ls_extinction_method none
_refine_ls_goodness_of_fit_ref 1.031
_refine_ls_hydrogen_treatment constr
_refine_ls_matrix_type full
_refine_ls_number_parameters 897
_refine_ls_number_reflns 12461
_refine_ls_number_restraints 648
_refine_ls_restrained_S_all 1.031
_refine_ls_R_factor_all 0.1001
_refine_ls_R_factor_gt 0.0645
_refine_ls_shift/su_max 0.001
_refine_ls_shift/su_mean 0.000
_refine_ls_structure_factor_coef Fsqd
_refine_ls_weighting_details 'w=1/[\s^2^(Fo^2^)+(0.0703P)^2^+4.1695P] where P=(Fo^2^+2Fc^2^)/3'
_refine_ls_weighting_scheme calc
_refine_ls_wR_factor_gt 0.1573
_refine_ls_wR_factor_ref 0.1789
_reflns_Friedel_coverage 0.000
_reflns_number_gt 8211
_reflns_number_total 12461
_reflns_threshold_expression 'I > 2\s(I)'
_cod_data_source_file d4sc06782g2.cif
_cod_data_source_block 8
_cod_database_code 1573164
_shelx_shelxl_version_number 2018/3
_chemical_oxdiff_formula 'C11 H10 N O'
_shelx_space_group_comment
;
The symmetry employed for this shelxl refinement is uniquely defined
by the following loop, which should always be used as a source of
symmetry information in preference to the above space-group names.
They are only intended as comments.
;
_shelx_estimated_absorpt_t_max 0.882
_shelx_estimated_absorpt_t_min 0.794
_olex2_refinement_description
;
1. Fixed Uiso
 At 1.2 times of:
  All C(H) groups, All C(H,H) groups
 At 1.5 times of:
  All C(H,H,H) groups
2. Uiso/Uaniso restraints and constraints
C55 \\sim C56 \\sim C57 \\sim C58 \\sim C59 \\sim C60 \\sim C61 \\sim C62 \\sim
C63 \\sim C64 \\sim C65 \\sim C66: within 2A with sigma of 0.01 and sigma for
terminal atoms of 0.02 within 2A
C55 \\sim C56B \\sim C57B \\sim C58B \\sim C59B \\sim C60B \\sim C61B \\sim
C62B \\sim C63B \\sim C64B \\sim C65B \\sim C66B: within 2A with sigma of 0.01
and sigma for terminal atoms of 0.02 within 2A
C43 \\sim C45 \\sim C46 \\sim C47 \\sim C49 \\sim C50 \\sim C51 \\sim C52 \\sim
C53 \\sim C54 \\sim C44B \\sim C48B: within 2A with sigma of 0.01 and sigma for
terminal atoms of 0.02 within 2A
C43 \\sim C44B \\sim C45B \\sim C46B \\sim C47B \\sim C48B \\sim C49B \\sim
C50B \\sim C51B \\sim C52B \\sim C53B \\sim C54B: within 2A with sigma of 0.001
and sigma for terminal atoms of 0.002 within 2A
C43 \\sim C44 \\sim C45 \\sim C46 \\sim C47 \\sim C48 \\sim C49 \\sim C50 \\sim
C51 \\sim C52 \\sim C53 \\sim C54: within 2A with sigma of 0.001 and sigma for
terminal atoms of 0.002 within 2A
Uanis(C48) = Uanis(C48B)
Uanis(C44) = Uanis(C44B)
Uanis(Ga1B) = Uanis(Ga1)
3. Rigid body (RIGU) restrains
 C55, C56, C57, C58, C59, C60, C61, C62, C63, C64, C65, C66
 with sigma for 1-2 distances of 0.01 and sigma for 1-3 distances of 0.01
 C55, C56B, C57B, C58B, C59B, C60B, C61B, C62B, C63B, C64B, C65B, C66B
 with sigma for 1-2 distances of 0.01 and sigma for 1-3 distances of 0.01
 C43, C45, C46, C47, C49, C50, C51, C52, C53, C54, C44B, C48B
 with sigma for 1-2 distances of 0.01 and sigma for 1-3 distances of 0.01
 C43, C44, C45, C46, C47, C48, C49, C50, C51, C52, C53, C54
 with sigma for 1-2 distances of 0.001 and sigma for 1-3 distances of 0.001
 C43, C44B, C45B, C46B, C47B, C48B, C49B, C50B, C51B, C52B, C53B, C54B
 with sigma for 1-2 distances of 0.001 and sigma for 1-3 distances of 0.001
 Ga1, Ga1B
 with sigma for 1-2 distances of 0.01 and sigma for 1-3 distances of 0.01
4. Others
 Sof(H40A)=Sof(Ga2B)=Sof(C38B)=Sof(H38B)=Sof(C39B)=Sof(H39B)=Sof(C41B)=
 Sof(H41B)=Sof(C42B)=Sof(H42B)=Sof(C44B)=Sof(C45B)=Sof(H45B)=Sof(C46B)=
 Sof(H46B)=Sof(C47B)=Sof(H47B)=Sof(C48B)=Sof(C49B)=Sof(H49B)=Sof(C50B)=
 Sof(H50D)=Sof(H50E)=Sof(H50F)=Sof(C51B)=Sof(H51D)=Sof(H51E)=Sof(H51F)=
 Sof(C52B)=Sof(H52B)=Sof(C53B)=Sof(H53D)=Sof(H53E)=Sof(H53F)=Sof(C54B)=
 Sof(H54D)=Sof(H54E)=Sof(H54F)=Sof(C56B)=Sof(C57B)=Sof(H57B)=Sof(C58B)=
 Sof(H58B)=Sof(C59B)=Sof(H59B)=Sof(C60B)=Sof(C61B)=Sof(H61B)=Sof(C62B)=
 Sof(H62D)=Sof(H62E)=Sof(H62F)=Sof(C63B)=Sof(H63D)=Sof(H63E)=Sof(H63F)=
 Sof(C64B)=Sof(H64B)=Sof(C65B)=Sof(H65D)=Sof(H65E)=Sof(H65F)=Sof(C66B)=
 Sof(H66D)=Sof(H66E)=Sof(H66F)=1-FVAR(1)
 Sof(H40)=Sof(Ga2)=Sof(C38)=Sof(H38)=Sof(C39)=Sof(H39)=Sof(C41)=Sof(H41)=
 Sof(C42)=Sof(H42)=Sof(C44)=Sof(C45)=Sof(H45)=Sof(C46)=Sof(H46)=Sof(C47)=
 Sof(H47)=Sof(C48)=Sof(C49)=Sof(H49)=Sof(C50)=Sof(H50A)=Sof(H50B)=Sof(H50C)=
 Sof(C51)=Sof(H51A)=Sof(H51B)=Sof(H51C)=Sof(C52)=Sof(H52)=Sof(C53)=Sof(H53A)=
 Sof(H53B)=Sof(H53C)=Sof(C54)=Sof(H54A)=Sof(H54B)=Sof(H54C)=Sof(C56)=Sof(C57)=
 Sof(H57)=Sof(C58)=Sof(H58)=Sof(C59)=Sof(H59)=Sof(C60)=Sof(C61)=Sof(H61)=
 Sof(C62)=Sof(H62A)=Sof(H62B)=Sof(H62C)=Sof(C63)=Sof(H63A)=Sof(H63B)=Sof(H63C)=
 Sof(C64)=Sof(H64)=Sof(C65)=Sof(H65A)=Sof(H65B)=Sof(H65C)=Sof(C66)=Sof(H66A)=
 Sof(H66B)=Sof(H66C)=FVAR(1)
 Sof(Ga1B)=1-FVAR(2)
 Sof(Ga1)=FVAR(2)
5.a Ternary CH refined with riding coordinates:
 C16(H16), C19(H19), C28(H28), C31(H31), C49(H49), C52(H52), C61(H61),
 C64(H64), C49B(H49B), C52B(H52B), C61B(H61B), C64B(H64B)
5.b Aromatic/amide H refined with riding coordinates:
 C5(H5), C6(H6), C7(H7), C8(H8), C9(H9), C12(H12), C13(H13), C14(H14),
 C24(H24), C25(H25), C26(H26), C40(H40), C40(H40A), C38(H38), C39(H39),
 C41(H41), C42(H42), C45(H45), C46(H46), C47(H47), C57(H57), C58(H58), C59(H59),
  C38B(H38B), C39B(H39B), C41B(H41B), C42B(H42B), C45B(H45B), C46B(H46B),
 C47B(H47B), C57B(H57B), C58B(H58B), C59B(H59B)
5.c Fitted hexagon refined as free rotating group:
 C44(C45,C46,C47,C48,C43)
5.d Idealised Me refined as rotating group:
 C17(H17A,H17B,H17C), C18(H18A,H18B,H18C), C20(H20A,H20B,H20C), C21(H21A,H21B,
 H21C), C29(H29A,H29B,H29C), C30(H30A,H30B,H30C), C32(H32A,H32B,H32C), C33(H33A,
 H33B,H33C), C50(H50A,H50B,H50C), C51(H51A,H51B,H51C), C53(H53A,H53B,H53C),
 C54(H54A,H54B,H54C), C62(H62A,H62B,H62C), C63(H63A,H63B,H63C), C65(H65A,H65B,
 H65C), C66(H66A,H66B,H66C), C50B(H50D,H50E,H50F), C51B(H51D,H51E,H51F),
 C53B(H53D,H53E,H53F), C54B(H54D,H54E,H54F), C62B(H62D,H62E,H62F), C63B(H63D,
 H63E,H63F), C65B(H65D,H65E,H65F), C66B(H66D,H66E,H66F)
;
_smtbx_masks_void_probe_radius 1.2
_smtbx_masks_void_truncation_radius 1.2
_olex2_date_sample_data_collection 2023-05-11
_olex2_submission_special_instructions 'No special instructions were received'
_oxdiff_exptl_absorpt_empirical_details
;
Empirical correction (ABSPACK) includes:
- Absorption correction using spherical harmonics
- Frame scaling
;
_oxdiff_exptl_absorpt_empirical_full_max 1.205
_oxdiff_exptl_absorpt_empirical_full_min 0.881

loop_
_space_group_symop_operation_xyz
'x, y, z'
'-x, -y, -z'

loop_
_atom_site_label
_atom_site_type_symbol
_atom_site_fract_x
_atom_site_fract_y
_atom_site_fract_z
_atom_site_U_iso_or_equiv
_atom_site_adp_type
_atom_site_occupancy
_atom_site_site_symmetry_order
_atom_site_calc_flag
_atom_site_refinement_flags_posn
_atom_site_refinement_flags_adp
_atom_site_refinement_flags_occupancy
_atom_site_disorder_assembly
_atom_site_disorder_group
N1 N 0.5304(2) 0.6229(2) 0.61679(16) 0.0486(7) Uani 1 1 d . . . . .
N2 N 0.3850(2) 0.6633(2) 0.57380(15) 0.0442(7) Uani 1 1 d . . . . .
C1 C 0.4457(3) 0.6825(3) 0.62224(19) 0.0456(8) Uani 1 1 d . . . . .
C2 C 0.5257(3) 0.5623(3) 0.5637(2) 0.0499(9) Uani 1 1 d . . . . .
C3 C 0.4321(3) 0.5886(3) 0.5358(2) 0.0486(9) Uani 1 1 d . . . . .
C4 C 0.4221(3) 0.7536(3) 0.6728(2) 0.0493(9) Uani 1 1 d . . . . .
C5 C 0.4794(5) 0.8297(4) 0.6620(3) 0.0960(18) Uani 1 1 d . . . . .
H5 H 0.536074 0.838499 0.620998 0.115 Uiso 1 1 calc R U . . .
C6 C 0.4562(6) 0.8957(4) 0.7105(4) 0.120(2) Uani 1 1 d . . . . .
H6 H 0.496939 0.948565 0.701736 0.144 Uiso 1 1 calc R U . . .
C7 C 0.3753(5) 0.8841(4) 0.7701(3) 0.0837(15) Uani 1 1 d . . . . .
H7 H 0.360641 0.927784 0.803703 0.100 Uiso 1 1 calc R U . . .
C8 C 0.3166(5) 0.8098(5) 0.7805(3) 0.1026(19) Uani 1 1 d . . . . .
H8 H 0.260070 0.801178 0.821677 0.123 Uiso 1 1 calc R U . . .
C9 C 0.3382(4) 0.7453(4) 0.7313(3) 0.0953(18) Uani 1 1 d . . . . .
H9 H 0.294254 0.694763 0.738370 0.114 Uiso 1 1 calc R U . . .
C10 C 0.6112(3) 0.6163(3) 0.6645(2) 0.0566(10) Uani 1 1 d . . . . .
C11 C 0.7025(3) 0.6659(4) 0.6391(2) 0.0699(12) Uani 1 1 d . . . . .
C12 C 0.7769(4) 0.6580(5) 0.6867(3) 0.110(2) Uani 1 1 d . . . . .
H12 H 0.838554 0.692222 0.671548 0.132 Uiso 1 1 calc R U . . .
C13 C 0.7625(5) 0.6016(6) 0.7554(4) 0.137(3) Uani 1 1 d . . . . .
H13 H 0.814651 0.596618 0.786517 0.164 Uiso 1 1 calc R U . . .
C14 C 0.6731(5) 0.5524(5) 0.7789(3) 0.102(2) Uani 1 1 d . . . . .
H14 H 0.664372 0.513967 0.826359 0.123 Uiso 1 1 calc R U . . .
C15 C 0.5933(4) 0.5576(3) 0.7339(2) 0.0677(12) Uani 1 1 d . . . . .
C16 C 0.7235(4) 0.7271(4) 0.5619(3) 0.0814(14) Uani 1 1 d . . . . .
H16 H 0.655562 0.739125 0.542331 0.098 Uiso 1 1 calc R U . . .
C17 C 0.7676(6) 0.8204(5) 0.5655(4) 0.127(2) Uani 1 1 d . . . . .
H17A H 0.719107 0.852129 0.601595 0.190 Uiso 1 1 calc R U . . .
H17B H 0.775276 0.858147 0.515723 0.190 Uiso 1 1 calc R U . . .
H17C H 0.836421 0.809981 0.581520 0.190 Uiso 1 1 calc R U . . .
C18 C 0.8015(6) 0.6758(6) 0.5069(3) 0.129(3) Uani 1 1 d . . . . .
H18A H 0.866072 0.658128 0.527660 0.194 Uiso 1 1 calc R U . . .
H18B H 0.818428 0.716143 0.458556 0.194 Uiso 1 1 calc R U . . .
H18C H 0.769546 0.620646 0.499389 0.194 Uiso 1 1 calc R U . . .
C19 C 0.4940(5) 0.5041(4) 0.7622(3) 0.0860(15) Uani 1 1 d . . . . .
H19 H 0.445727 0.520896 0.724556 0.103 Uiso 1 1 calc R U . . .
C20 C 0.5193(8) 0.4000(5) 0.7697(5) 0.154(3) Uani 1 1 d . . . . .
H20A H 0.550042 0.383903 0.720295 0.231 Uiso 1 1 calc R U . . .
H20B H 0.454506 0.367133 0.789220 0.231 Uiso 1 1 calc R U . . .
H20C H 0.569568 0.382632 0.804303 0.231 Uiso 1 1 calc R U . . .
C21 C 0.4360(6) 0.5291(6) 0.8385(3) 0.133(3) Uani 1 1 d . . . . .
H21A H 0.482006 0.513084 0.876250 0.199 Uiso 1 1 calc R U . . .
H21B H 0.371642 0.494814 0.854637 0.199 Uiso 1 1 calc R U . . .
H21C H 0.417820 0.595142 0.832904 0.199 Uiso 1 1 calc R U . . .
C22 C 0.2888(3) 0.7164(2) 0.55930(19) 0.0450(8) Uani 1 1 d . . . . .
C23 C 0.1907(3) 0.6856(3) 0.5994(2) 0.0521(9) Uani 1 1 d . . . . .
C24 C 0.1007(3) 0.7389(3) 0.5827(3) 0.0658(11) Uani 1 1 d . . . . .
H24 H 0.033298 0.720182 0.608341 0.079 Uiso 1 1 calc R U . . .
C25 C 0.1079(4) 0.8177(3) 0.5300(3) 0.0704(12) Uani 1 1 d . . . . .
H25 H 0.045930 0.852962 0.520602 0.084 Uiso 1 1 calc R U . . .
C26 C 0.2044(3) 0.8454(3) 0.4909(2) 0.0600(10) Uani 1 1 d . . . . .
H26 H 0.208062 0.899446 0.454577 0.072 Uiso 1 1 calc R U . . .
C27 C 0.2979(3) 0.7951(3) 0.5039(2) 0.0485(9) Uani 1 1 d . . . . .
C28 C 0.1800(4) 0.5963(3) 0.6555(3) 0.0775(14) Uani 1 1 d . . . . .
H28 H 0.251348 0.575604 0.667383 0.093 Uiso 1 1 calc R U . . .
C29 C 0.1061(5) 0.6074(5) 0.7294(3) 0.113(2) Uani 1 1 d . . . . .
H29A H 0.129160 0.657474 0.750866 0.169 Uiso 1 1 calc R U . . .
H29B H 0.107774 0.550143 0.764939 0.169 Uiso 1 1 calc R U . . .
H29C H 0.034195 0.621772 0.719618 0.169 Uiso 1 1 calc R U . . .
C30 C 0.1403(7) 0.5216(4) 0.6184(5) 0.137(3) Uani 1 1 d . . . . .
H30A H 0.074365 0.543774 0.600935 0.205 Uiso 1 1 calc R U . . .
H30B H 0.128286 0.465579 0.655204 0.205 Uiso 1 1 calc R U . . .
H30C H 0.193277 0.508229 0.575613 0.205 Uiso 1 1 calc R U . . .
C31 C 0.4039(3) 0.8254(3) 0.4563(2) 0.0622(11) Uani 1 1 d . . . . .
H31 H 0.460229 0.781818 0.474172 0.075 Uiso 1 1 calc R U . . .
C32 C 0.4288(5) 0.9213(4) 0.4659(4) 0.111(2) Uani 1 1 d . . . . .
H32A H 0.495725 0.938683 0.433777 0.166 Uiso 1 1 calc R U . . .
H32B H 0.434156 0.921941 0.518521 0.166 Uiso 1 1 calc R U . . .
H32C H 0.372535 0.965145 0.451646 0.166 Uiso 1 1 calc R U . . .
C33 C 0.4062(5) 0.8192(6) 0.3734(3) 0.125(2) Uani 1 1 d . . . . .
H33A H 0.348783 0.858326 0.355115 0.188 Uiso 1 1 calc R U . . .
H33B H 0.397619 0.755416 0.367980 0.188 Uiso 1 1 calc R U . . .
H33C H 0.473714 0.839877 0.343990 0.188 Uiso 1 1 calc R U . . .
Ga1 Ga 0.63337(7) 0.44866(10) 0.55307(11) 0.0776(4) Uani 0.911(5) 1 d . . P A 1
Ga1B Ga 0.6495(8) 0.4803(10) 0.5195(9) 0.0776(4) Uani 0.089(5) 1 d . . P A 2
N3 N -0.1043(2) 1.16594(18) 0.90741(14) 0.0404(6) Uani 1 1 d . . . . .
N4 N 0.0188(2) 1.0994(2) 0.83543(14) 0.0451(7) Uani 1 1 d . . . . .
C34 C -0.0548(3) 1.1699(2) 0.83476(18) 0.0393(7) Uani 1 1 d . . . . .
C35 C -0.0624(3) 1.0915(2) 0.95564(18) 0.0404(8) Uani 1 1 d . . . . .
C36 C 0.0175(3) 1.0489(2) 0.90932(18) 0.0434(8) Uani 1 1 d . . . . .
C37 C -0.0765(3) 1.2367(2) 0.76870(18) 0.0429(8) Uani 1 1 d . . . . .
C40 C -0.1180(4) 1.3622(5) 0.6436(3) 0.0935(18) Uani 1 1 d . . . . .
H40 H -0.140581 1.402399 0.602889 0.112 Uiso 0.575(3) 1 calc R U P B 1
H40A H -0.131956 1.415854 0.609838 0.112 Uiso 0.425(3) 1 calc R U P B 2
C55 C 0.0912(4) 1.0766(3) 0.7689(2) 0.0615(11) Uani 1 1 d . U . . .
Ga2 Ga -0.1150(3) 1.0708(3) 1.0729(2) 0.0579(7) Uani 0.575(3) 1 d . . P B 1
C38 C -0.0904(8) 1.3310(5) 0.7759(4) 0.077(3) Uani 0.575(3) 1 d . . P B 1
H38 H -0.086209 1.349892 0.822329 0.092 Uiso 0.575(3) 1 calc R U P B 1
C39 C -0.1101(8) 1.3964(6) 0.7148(5) 0.091(3) Uani 0.575(3) 1 d . . P B 1
H39 H -0.118202 1.459965 0.718420 0.109 Uiso 0.575(3) 1 calc R U P B 1
C41 C -0.0945(11) 1.2800(8) 0.6390(5) 0.096(3) Uani 0.575(3) 1 d . . P B 1
H41 H -0.088503 1.261107 0.591224 0.115 Uiso 0.575(3) 1 calc R U P B 1
C42 C -0.0762(8) 1.2136(6) 0.6998(5) 0.081(3) Uani 0.575(3) 1 d . . P B 1
H42 H -0.063375 1.151235 0.692895 0.098 Uiso 0.575(3) 1 calc R U P B 1
C44 C -0.1637(3) 1.3049(4) 0.9618(4) 0.0716(6) Uani 0.575(3) 1 d G U P B 1
C45 C -0.2427(5) 1.3691(4) 0.9860(4) 0.0716(7) Uani 0.575(3) 1 d G U P B 1
H45 H -0.224822 1.420789 1.005025 0.086 Uiso 0.575(3) 1 calc R U P B 1
C46 C -0.3481(4) 1.3568(4) 0.9820(4) 0.0715(8) Uani 0.575(3) 1 d G U P B 1
H46 H -0.401479 1.400133 0.998325 0.086 Uiso 0.575(3) 1 calc R U P B 1
C47 C -0.3745(3) 1.2803(4) 0.9538(5) 0.0711(7) Uani 0.575(3) 1 d G U P B 1
H47 H -0.445741 1.271945 0.951090 0.085 Uiso 0.575(3) 1 calc R U P B 1
C48 C -0.2955(4) 1.2161(3) 0.9296(4) 0.0706(6) Uani 0.575(3) 1 d G U P B 1
C43 C -0.1901(3) 1.2284(3) 0.9336(2) 0.0695(6) Uani 1 1 d G U . . .
C49 C -0.0715(8) 1.3358(7) 0.9579(5) 0.0751(8) Uani 0.575(3) 1 d . U P B 1
H49 H -0.020160 1.284367 0.945264 0.090 Uiso 0.575(3) 1 calc R U P B 1
C50 C -0.0576(8) 1.3518(7) 1.0357(6) 0.0813(11) Uani 0.575(3) 1 d . U P B 1
H50A H 0.017273 1.344811 1.039676 0.122 Uiso 0.575(3) 1 calc R U P B 1
H50B H -0.096904 1.306828 1.074083 0.122 Uiso 0.575(3) 1 calc R U P B 1
H50C H -0.084064 1.413968 1.043297 0.122 Uiso 0.575(3) 1 calc R U P B 1
C51 C -0.0373(8) 1.4240(6) 0.8933(6) 0.0837(13) Uani 0.575(3) 1 d . U P B 1
H51A H -0.081693 1.478104 0.905097 0.126 Uiso 0.575(3) 1 calc R U P B 1
H51B H -0.046436 1.410608 0.844280 0.126 Uiso 0.575(3) 1 calc R U P B 1
H51C H 0.036568 1.436018 0.891983 0.126 Uiso 0.575(3) 1 calc R U P B 1
C52 C -0.3187(8) 1.1325(6) 0.8989(5) 0.0725(7) Uani 0.575(3) 1 d . U P B 1
H52 H -0.251728 1.094154 0.891744 0.087 Uiso 0.575(3) 1 calc R U P B 1
C53 C -0.3998(7) 1.0741(6) 0.9571(5) 0.0791(12) Uani 0.575(3) 1 d . U P B 1
H53A H -0.471271 1.096286 0.950229 0.119 Uiso 0.575(3) 1 calc R U P B 1
H53B H -0.390007 1.079468 1.008010 0.119 Uiso 0.575(3) 1 calc R U P B 1
H53C H -0.389504 1.009593 0.949840 0.119 Uiso 0.575(3) 1 calc R U P B 1
C54 C -0.3556(7) 1.1551(6) 0.8216(5) 0.0756(11) Uani 0.575(3) 1 d . U P B 1
H54A H -0.365469 1.097797 0.803858 0.113 Uiso 0.575(3) 1 calc R U P B 1
H54B H -0.302267 1.190299 0.785360 0.113 Uiso 0.575(3) 1 calc R U P B 1
H54C H -0.422265 1.191381 0.826835 0.113 Uiso 0.575(3) 1 calc R U P B 1
C56 C 0.0526(13) 1.0012(8) 0.7320(8) 0.065(3) Uani 0.575(3) 1 d . U P B 1
C57 C 0.1187(10) 0.9787(8) 0.6697(6) 0.076(3) Uani 0.575(3) 1 d . U P B 1
H57 H 0.101030 0.930889 0.645896 0.091 Uiso 0.575(3) 1 calc R U P B 1
C58 C 0.2128(14) 1.0252(9) 0.6398(7) 0.083(3) Uani 0.575(3) 1 d . U P B 1
H58 H 0.256853 1.009213 0.596039 0.099 Uiso 0.575(3) 1 calc R U P B 1
C59 C 0.2399(12) 1.0935(10) 0.6745(7) 0.080(3) Uani 0.575(3) 1 d . U P B 1
H59 H 0.301696 1.125985 0.653248 0.096 Uiso 0.575(3) 1 calc R U P B 1
C60 C 0.1772(12) 1.1164(10) 0.7415(7) 0.065(3) Uani 0.575(3) 1 d . U P B 1
C61 C -0.0473(11) 0.9483(9) 0.7626(7) 0.074(3) Uani 0.575(3) 1 d . U P B 1
H61 H -0.083418 0.971871 0.809191 0.088 Uiso 0.575(3) 1 calc R U P B 1
C62 C -0.1247(12) 0.9624(10) 0.7049(8) 0.127(4) Uani 0.575(3) 1 d . U P B 1
H62A H -0.149443 1.027023 0.697161 0.190 Uiso 0.575(3) 1 calc R U P B 1
H62B H -0.184944 0.923630 0.724343 0.190 Uiso 0.575(3) 1 calc R U P B 1
H62C H -0.088266 0.945524 0.656995 0.190 Uiso 0.575(3) 1 calc R U P B 1
C63 C -0.0222(18) 0.8468(11) 0.7826(10) 0.120(5) Uani 0.575(3) 1 d . U P B 1
H63A H 0.023463 0.824511 0.739836 0.179 Uiso 0.575(3) 1 calc R U P B 1
H63B H -0.087570 0.813743 0.794830 0.179 Uiso 0.575(3) 1 calc R U P B 1
H63C H 0.013962 0.836285 0.826128 0.179 Uiso 0.575(3) 1 calc R U P B 1
C64 C 0.2125(10) 1.1896(9) 0.7809(6) 0.063(3) Uani 0.575(3) 1 d . U P B 1
H64 H 0.157533 1.196125 0.825921 0.075 Uiso 0.575(3) 1 calc R U P B 1
C65 C 0.2187(10) 1.2848(8) 0.7293(6) 0.096(3) Uani 0.575(3) 1 d . U P B 1
H65A H 0.280658 1.284340 0.689642 0.144 Uiso 0.575(3) 1 calc R U P B 1
H65B H 0.224164 1.332811 0.759230 0.144 Uiso 0.575(3) 1 calc R U P B 1
H65C H 0.155085 1.297006 0.706450 0.144 Uiso 0.575(3) 1 calc R U P B 1
C66 C 0.3175(12) 1.1596(9) 0.8094(7) 0.084(3) Uani 0.575(3) 1 d . U P B 1
H66A H 0.307078 1.105137 0.848076 0.126 Uiso 0.575(3) 1 calc R U P B 1
H66B H 0.340623 1.209679 0.830859 0.126 Uiso 0.575(3) 1 calc R U P B 1
H66C H 0.371213 1.145142 0.767427 0.126 Uiso 0.575(3) 1 calc R U P B 1
Ga2B Ga -0.1404(4) 1.0518(4) 1.0669(3) 0.0531(8) Uani 0.425(3) 1 d . . P B 2
C38B C -0.1811(8) 1.2507(8) 0.7550(6) 0.074(3) Uani 0.425(3) 1 d . . P B 2
H38B H -0.236297 1.220135 0.789443 0.089 Uiso 0.425(3) 1 calc R U P B 2
C39B C -0.2040(9) 1.3087(9) 0.6914(6) 0.082(4) Uani 0.425(3) 1 d . . P B 2
H39B H -0.272686 1.313719 0.679190 0.098 Uiso 0.425(3) 1 calc R U P B 2
C41B C -0.0258(10) 1.3336(10) 0.6496(6) 0.085(4) Uani 0.425(3) 1 d . . P B 2
H41B H 0.029130 1.351941 0.609075 0.102 Uiso 0.425(3) 1 calc R U P B 2
C42B C 0.0004(9) 1.2762(8) 0.7130(6) 0.076(3) Uani 0.425(3) 1 d . . P B 2
H42B H 0.072255 1.264202 0.717591 0.091 Uiso 0.425(3) 1 calc R U P B 2
C44B C -0.1805(10) 1.3094(9) 0.9563(8) 0.0716(6) Uani 0.425(3) 1 d . U P B 2
C45B C -0.2803(10) 1.3626(9) 0.9781(7) 0.0716(7) Uani 0.425(3) 1 d . U P B 2
H45B H -0.278319 1.421067 0.992760 0.086 Uiso 0.425(3) 1 calc R U P B 2
C46B C -0.3701(9) 1.3293(9) 0.9772(7) 0.0715(8) Uani 0.425(3) 1 d . U P B 2
H46B H -0.431120 1.366836 0.990526 0.086 Uiso 0.425(3) 1 calc R U P B 2
C47B C -0.3854(10) 1.2487(8) 0.9598(7) 0.0711(7) Uani 0.425(3) 1 d . U P B 2
H47B H -0.454305 1.227303 0.965054 0.085 Uiso 0.425(3) 1 calc R U P B 2
C48B C -0.2954(9) 1.1950(8) 0.9328(8) 0.0706(6) Uani 0.425(3) 1 d . U P B 2
C49B C -0.0433(10) 1.3200(9) 0.9803(7) 0.0727(8) Uani 0.425(3) 1 d . U P B 2
H49B H 0.006610 1.273247 0.957505 0.087 Uiso 0.425(3) 1 calc R U P B 2
C50B C -0.0430(10) 1.3063(9) 1.0659(7) 0.0751(12) Uani 0.425(3) 1 d . U P B 2
H50D H -0.100499 1.344140 1.089918 0.113 Uiso 0.425(3) 1 calc R U P B 2
H50E H 0.024300 1.324672 1.074960 0.113 Uiso 0.425(3) 1 calc R U P B 2
H50F H -0.052756 1.241505 1.087089 0.113 Uiso 0.425(3) 1 calc R U P B 2
C51B C -0.0083(10) 1.4150(8) 0.9447(7) 0.0769(13) Uani 0.425(3) 1 d . U P B 2
H51D H 0.031253 1.412783 0.894061 0.115 Uiso 0.425(3) 1 calc R U P B 2
H51E H 0.036714 1.436795 0.975307 0.115 Uiso 0.425(3) 1 calc R U P B 2
H51F H -0.070147 1.457045 0.941750 0.115 Uiso 0.425(3) 1 calc R U P B 2
C52B C -0.3213(11) 1.0998(8) 0.9195(7) 0.0723(8) Uani 0.425(3) 1 d . U P B 2
H52B H -0.256270 1.070159 0.893302 0.087 Uiso 0.425(3) 1 calc R U P B 2
C53B C -0.3602(9) 1.0367(8) 0.9982(7) 0.0754(13) Uani 0.425(3) 1 d . U P B 2
H53D H -0.425103 1.064224 1.023726 0.113 Uiso 0.425(3) 1 calc R U P B 2
H53E H -0.305662 1.031938 1.029720 0.113 Uiso 0.425(3) 1 calc R U P B 2
H53F H -0.373522 0.975291 0.989389 0.113 Uiso 0.425(3) 1 calc R U P B 2
C54B C -0.4105(9) 1.1046(8) 0.8707(7) 0.0765(12) Uani 0.425(3) 1 d . U P B 2
H54D H -0.477447 1.089047 0.903518 0.115 Uiso 0.425(3) 1 calc R U P B 2
H54E H -0.392627 1.060921 0.834994 0.115 Uiso 0.425(3) 1 calc R U P B 2
H54F H -0.416970 1.166921 0.843027 0.115 Uiso 0.425(3) 1 calc R U P B 2
C56B C 0.0755(15) 1.0282(13) 0.7244(12) 0.068(3) Uani 0.425(3) 1 d . U P B 2
C57B C 0.1520(15) 1.0127(14) 0.6585(10) 0.078(4) Uani 0.425(3) 1 d . U P B 2
H57B H 0.137896 0.974817 0.624641 0.094 Uiso 0.425(3) 1 calc R U P B 2
C58B C 0.2461(15) 1.0558(15) 0.6474(11) 0.084(4) Uani 0.425(3) 1 d . U P B 2
H58B H 0.296704 1.046465 0.604521 0.100 Uiso 0.425(3) 1 calc R U P B 2
C59B C 0.2708(14) 1.1096(14) 0.6931(9) 0.082(4) Uani 0.425(3) 1 d . U P B 2
H59B H 0.337805 1.135811 0.681652 0.098 Uiso 0.425(3) 1 calc R U P B 2
C60B C 0.2008(14) 1.1286(18) 0.7575(11) 0.070(3) Uani 0.425(3) 1 d . U P B 2
C61B C -0.0297(17) 0.9837(12) 0.7386(9) 0.075(4) Uani 0.425(3) 1 d . U P B 2
H61B H -0.071825 1.002070 0.785693 0.091 Uiso 0.425(3) 1 calc R U P B 2
C62B C -0.0912(14) 1.0194(13) 0.6730(9) 0.101(4) Uani 0.425(3) 1 d . U P B 2
H62D H -0.098009 1.086590 0.666348 0.152 Uiso 0.425(3) 1 calc R U P B 2
H62E H -0.161337 0.994157 0.684883 0.152 Uiso 0.425(3) 1 calc R U P B 2
H62F H -0.052893 0.999786 0.626619 0.152 Uiso 0.425(3) 1 calc R U P B 2
C63B C -0.014(2) 0.8763(17) 0.7513(12) 0.113(6) Uani 0.425(3) 1 d . U P B 2
H63D H 0.039632 0.857859 0.783257 0.169 Uiso 0.425(3) 1 calc R U P B 2
H63E H 0.009290 0.855177 0.702721 0.169 Uiso 0.425(3) 1 calc R U P B 2
H63F H -0.080462 0.848839 0.775766 0.169 Uiso 0.425(3) 1 calc R U P B 2
C64B C 0.2326(15) 1.1846(13) 0.8107(10) 0.077(4) Uani 0.425(3) 1 d . U P B 2
H64B H 0.172744 1.187841 0.853384 0.092 Uiso 0.425(3) 1 calc R U P B 2
C65B C 0.2555(17) 1.2861(14) 0.7690(13) 0.141(7) Uani 0.425(3) 1 d . U P B 2
H65D H 0.275307 1.322427 0.804104 0.211 Uiso 0.425(3) 1 calc R U P B 2
H65E H 0.192125 1.314469 0.750735 0.211 Uiso 0.425(3) 1 calc R U P B 2
H65F H 0.313136 1.284096 0.726394 0.211 Uiso 0.425(3) 1 calc R U P B 2
C66B C 0.3303(18) 1.1406(17) 0.8431(11) 0.109(6) Uani 0.425(3) 1 d . U P B 2
H66D H 0.390503 1.139301 0.802218 0.163 Uiso 0.425(3) 1 calc R U P B 2
H66E H 0.315818 1.077826 0.868131 0.163 Uiso 0.425(3) 1 calc R U P B 2
H66F H 0.346434 1.176975 0.879486 0.163 Uiso 0.425(3) 1 calc R U P B 2

loop_
_atom_site_aniso_label
_atom_site_aniso_U_11
_atom_site_aniso_U_22
_atom_site_aniso_U_33
_atom_site_aniso_U_23
_atom_site_aniso_U_13
_atom_site_aniso_U_12
N1 0.0471(17) 0.0563(19) 0.0455(16) -0.0227(14) -0.0097(13) 0.0147(14)
N2 0.0454(17) 0.0460(17) 0.0418(15) -0.0153(13) -0.0060(12) 0.0090(13)
C1 0.048(2) 0.050(2) 0.0391(18) -0.0145(15) -0.0049(15) 0.0074(17)
C2 0.053(2) 0.055(2) 0.0438(19) -0.0194(16) -0.0098(16) 0.0136(18)
C3 0.052(2) 0.048(2) 0.0460(19) -0.0195(16) -0.0050(16) 0.0150(17)
C4 0.055(2) 0.050(2) 0.045(2) -0.0201(16) -0.0086(16) 0.0114(18)
C5 0.126(5) 0.081(4) 0.077(3) -0.041(3) 0.028(3) -0.023(3)
C6 0.169(6) 0.086(4) 0.106(4) -0.056(4) 0.030(4) -0.040(4)
C7 0.109(4) 0.073(3) 0.073(3) -0.044(3) -0.003(3) 0.017(3)
C8 0.099(4) 0.117(5) 0.091(4) -0.064(4) 0.023(3) 0.003(4)
C9 0.086(4) 0.104(4) 0.096(4) -0.061(3) 0.030(3) -0.020(3)
C10 0.052(2) 0.072(3) 0.049(2) -0.0256(19) -0.0107(17) 0.018(2)
C11 0.052(3) 0.103(4) 0.058(2) -0.020(2) -0.013(2) 0.005(2)
C12 0.056(3) 0.195(7) 0.079(4) -0.011(4) -0.020(3) -0.012(4)
C13 0.070(4) 0.257(10) 0.080(4) 0.002(5) -0.038(3) 0.005(5)
C14 0.086(4) 0.160(6) 0.056(3) 0.000(3) -0.022(3) 0.016(4)
C15 0.064(3) 0.088(3) 0.050(2) -0.017(2) -0.011(2) 0.015(2)
C16 0.074(3) 0.105(4) 0.067(3) -0.014(3) -0.014(2) -0.012(3)
C17 0.123(6) 0.139(6) 0.123(5) -0.011(4) -0.026(4) -0.048(5)
C18 0.122(5) 0.178(7) 0.077(4) -0.027(4) 0.023(4) -0.016(5)
C19 0.097(4) 0.096(4) 0.064(3) -0.010(3) -0.013(3) -0.007(3)
C20 0.219(10) 0.097(5) 0.146(7) 0.004(5) -0.050(6) -0.007(6)
C21 0.117(5) 0.191(8) 0.081(4) -0.023(4) 0.021(4) -0.037(5)
C22 0.045(2) 0.048(2) 0.0442(19) -0.0192(16) -0.0103(15) 0.0144(16)
C23 0.049(2) 0.053(2) 0.053(2) -0.0149(17) -0.0016(17) 0.0032(18)
C24 0.043(2) 0.081(3) 0.073(3) -0.018(2) -0.0052(19) 0.002(2)
C25 0.057(3) 0.075(3) 0.082(3) -0.016(2) -0.027(2) 0.022(2)
C26 0.067(3) 0.052(2) 0.061(2) -0.0073(19) -0.019(2) 0.013(2)
C27 0.055(2) 0.047(2) 0.0447(19) -0.0150(16) -0.0091(16) 0.0043(18)
C28 0.072(3) 0.067(3) 0.080(3) 0.001(2) 0.007(2) 0.002(2)
C29 0.099(4) 0.118(5) 0.091(4) 0.026(3) 0.022(3) 0.004(4)
C30 0.170(7) 0.068(4) 0.163(7) -0.011(4) -0.003(6) -0.025(4)
C31 0.068(3) 0.058(3) 0.056(2) -0.0096(19) -0.0010(19) 0.003(2)
C32 0.113(5) 0.081(4) 0.127(5) -0.021(3) 0.029(4) -0.035(4)
C33 0.117(5) 0.185(7) 0.069(4) -0.040(4) 0.020(3) -0.022(5)
Ga1 0.0909(4) 0.0834(6) 0.0761(8) -0.0488(6) -0.0499(5) 0.0522(4)
Ga1B 0.0909(4) 0.0834(6) 0.0761(8) -0.0488(6) -0.0499(5) 0.0522(4)
N3 0.0423(16) 0.0376(15) 0.0374(14) -0.0057(12) -0.0001(12) 0.0063(12)
N4 0.0499(17) 0.0499(17) 0.0311(14) -0.0068(12) -0.0007(12) 0.0130(14)
C34 0.0404(19) 0.0391(19) 0.0377(17) -0.0078(14) -0.0031(14) -0.0011(15)
C35 0.0426(19) 0.0395(19) 0.0385(17) -0.0065(14) -0.0061(14) 0.0007(15)
C36 0.051(2) 0.0437(19) 0.0326(17) -0.0049(14) -0.0023(14) 0.0070(16)
C37 0.0386(19) 0.047(2) 0.0399(18) -0.0027(15) -0.0031(14) 0.0009(16)
C40 0.077(4) 0.112(5) 0.070(3) 0.029(3) -0.007(3) 0.028(3)
C55 0.069(3) 0.067(2) 0.0376(19) -0.0032(18) 0.0037(18) 0.025(2)
Ga2 0.0680(19) 0.0633(16) 0.0335(6) -0.0078(8) 0.0020(10) 0.0300(12)
C38 0.124(7) 0.053(5) 0.044(4) -0.002(3) 0.004(4) 0.004(5)
C39 0.126(8) 0.044(4) 0.079(6) 0.010(4) 0.012(5) 0.030(5)
C41 0.151(10) 0.083(7) 0.066(6) 0.002(5) -0.061(6) -0.017(7)
C42 0.139(8) 0.050(4) 0.067(5) -0.006(4) -0.052(5) -0.003(5)
C44 0.0711(12) 0.0649(13) 0.0740(12) -0.0123(10) -0.0044(10) 0.0119(11)
C45 0.0710(14) 0.0651(14) 0.0743(14) -0.0133(12) -0.0040(12) 0.0122(13)
C46 0.0702(14) 0.0657(15) 0.0740(14) -0.0130(13) -0.0038(13) 0.0124(13)
C47 0.0690(13) 0.0658(15) 0.0735(14) -0.0118(12) -0.0044(12) 0.0126(13)
C48 0.0681(12) 0.0660(13) 0.0726(12) -0.0107(10) -0.0051(10) 0.0125(11)
C43 0.0683(12) 0.0642(13) 0.0713(12) -0.0113(10) -0.0045(10) 0.0126(11)
C49 0.0752(14) 0.0673(15) 0.0787(15) -0.0125(13) -0.0061(13) 0.0093(13)
C50 0.084(2) 0.074(2) 0.084(2) -0.015(2) -0.0089(19) 0.006(2)
C51 0.084(2) 0.075(2) 0.087(2) -0.008(2) -0.006(2) 0.003(2)
C52 0.0685(14) 0.0688(16) 0.0752(15) -0.0090(13) -0.0064(13) 0.0099(13)
C53 0.073(2) 0.075(2) 0.082(2) -0.005(2) -0.005(2) 0.006(2)
C54 0.071(2) 0.076(2) 0.077(2) -0.0091(19) -0.0091(18) 0.006(2)
C56 0.082(6) 0.071(5) 0.043(4) -0.025(4) -0.006(4) 0.019(4)
C57 0.099(7) 0.084(6) 0.045(4) -0.029(4) -0.001(4) 0.008(5)
C58 0.100(7) 0.092(6) 0.050(5) -0.028(4) 0.017(5) 0.003(6)
C59 0.096(7) 0.086(6) 0.050(5) -0.022(4) 0.014(5) 0.005(5)
C60 0.080(6) 0.063(5) 0.041(4) -0.004(3) 0.005(4) 0.009(4)
C61 0.095(6) 0.074(6) 0.061(6) -0.031(5) -0.022(5) 0.004(5)
C62 0.140(10) 0.120(10) 0.137(10) -0.008(8) -0.072(8) -0.022(8)
C63 0.138(10) 0.091(9) 0.115(12) -0.001(8) -0.001(10) 0.007(8)
C64 0.067(6) 0.061(5) 0.051(5) -0.005(4) 0.009(4) -0.001(4)
C65 0.111(8) 0.078(6) 0.093(7) 0.007(6) -0.019(6) -0.008(6)
C66 0.082(8) 0.081(7) 0.078(8) -0.003(6) -0.003(6) 0.011(6)
Ga2B 0.0523(17) 0.062(2) 0.0366(12) -0.0048(10) 0.0046(10) 0.0185(12)
C38B 0.056(6) 0.092(8) 0.065(6) 0.011(6) -0.010(5) 0.003(6)
C39B 0.061(7) 0.106(9) 0.068(7) 0.015(6) -0.020(5) 0.012(6)
C41B 0.074(8) 0.096(9) 0.064(7) 0.030(7) 0.003(6) 0.001(7)
C42B 0.057(6) 0.084(8) 0.073(7) 0.022(6) -0.011(5) 0.001(6)
C44B 0.0711(12) 0.0649(13) 0.0740(12) -0.0123(10) -0.0044(10) 0.0119(11)
C45B 0.0705(14) 0.0653(15) 0.0743(14) -0.0127(12) -0.0044(13) 0.0123(13)
C46B 0.0698(14) 0.0659(16) 0.0740(15) -0.0121(13) -0.0044(13) 0.0125(13)
C47B 0.0688(14) 0.0661(15) 0.0735(14) -0.0113(13) -0.0046(12) 0.0128(13)
C48B 0.0681(12) 0.0660(13) 0.0726(12) -0.0107(10) -0.0051(10) 0.0125(11)
C49B 0.0734(15) 0.0658(16) 0.0748(15) -0.0117(14) -0.0067(13) 0.0103(14)
C50B 0.077(2) 0.068(2) 0.076(2) -0.009(2) -0.009(2) 0.011(2)
C51B 0.080(2) 0.070(2) 0.078(2) -0.009(2) -0.010(2) 0.004(2)
C52B 0.0688(15) 0.0682(16) 0.0752(15) -0.0095(13) -0.0062(13) 0.0100(14)
C53B 0.071(2) 0.072(2) 0.079(2) -0.006(2) -0.007(2) 0.006(2)
C54B 0.073(2) 0.074(2) 0.079(2) -0.009(2) -0.0088(19) 0.007(2)
C56B 0.073(6) 0.088(7) 0.041(5) -0.014(5) -0.010(4) 0.028(5)
C57B 0.075(7) 0.108(8) 0.046(6) -0.017(6) 0.002(6) 0.016(7)
C58B 0.079(7) 0.109(9) 0.055(6) -0.021(6) 0.011(6) 0.011(7)
C59B 0.071(7) 0.105(8) 0.057(7) -0.011(6) 0.017(5) 0.007(6)
C60B 0.055(6) 0.084(6) 0.056(6) -0.001(5) 0.017(5) 0.011(5)
C61B 0.085(7) 0.091(8) 0.053(6) -0.026(6) -0.015(6) 0.026(7)
C62B 0.113(10) 0.116(11) 0.082(9) -0.013(8) -0.044(8) 0.008(9)
C63B 0.138(13) 0.108(13) 0.089(12) -0.020(10) -0.014(11) 0.023(11)
C64B 0.056(7) 0.083(7) 0.080(8) 0.000(7) 0.008(6) -0.002(6)
C65B 0.137(14) 0.109(11) 0.170(15) 0.023(12) -0.043(12) -0.019(10)
C66B 0.080(10) 0.137(14) 0.099(13) 0.000(11) -0.016(10) 0.017(9)

loop_
_atom_type_symbol
_atom_type_description
_atom_type_scat_dispersion_real
_atom_type_scat_dispersion_imag
_atom_type_scat_source
C C 0.0033 0.0016 'International Tables Vol C Tables 4.2.6.8 and 6.1.1.4'
Ga Ga 0.2307 1.6083 'International Tables Vol C Tables 4.2.6.8 and 6.1.1.4'
H H 0.0000 0.0000 'International Tables Vol C Tables 4.2.6.8 and 6.1.1.4'
N N 0.0061 0.0033 'International Tables Vol C Tables 4.2.6.8 and 6.1.1.4'

loop_
_exptl_crystal_face_index_h
_exptl_crystal_face_index_k
_exptl_crystal_face_index_l
_exptl_crystal_face_perp_dist
6 -12 17 0.0862
-16 3 -12 0.0947
-18 0 -9 0.0852
8 -5 22 0.0871
3 15 20 0.0978
15 8 17 0.0984
14 13 13 0.0990
9 7 24 0.0794
-1 -1 24 0.0811
-8 7 20 0.0881
-14 -5 -20 0.0813
12 -3 -16 0.1008
-5 9 -20 0.1161
-8 -9 16 0.1300
5 -18 7 0.0880
-8 -13 -21 0.0524
2 -13 -21 0.0677
-2 -18 -17 0.0607
15 11 -2 0.0874
8 17 17 0.1019

loop_
_geom_angle_atom_site_label_1
_geom_angle_atom_site_label_2
_geom_angle_atom_site_label_3
_geom_angle
_geom_angle_site_symmetry_1
_geom_angle_site_symmetry_3
_geom_angle_publ_flag
C1 N1 C2 111.6(3) . . ?
C1 N1 C10 123.5(3) . . ?
C2 N1 C10 124.6(3) . . ?
C1 N2 C3 110.9(3) . . ?
C1 N2 C22 123.7(3) . . ?
C3 N2 C22 125.3(3) . . ?
N1 C1 N2 106.4(3) . . ?
N1 C1 C4 126.8(3) . . ?
N2 C1 C4 126.7(3) . . ?
N1 C2 Ga1 121.4(2) . . ?
N1 C2 Ga1B 125.4(3) . . ?
C3 C2 N1 105.2(3) . . ?
C3 C2 Ga1 132.6(3) . . ?
C3 C2 Ga1B 127.5(4) . . ?
N2 C3 Ga1 120.5(2) . 2_666 ?
N2 C3 Ga1B 122.2(3) . 2_666 ?
C2 C3 N2 105.8(3) . . ?
C2 C3 Ga1 133.2(2) . 2_666 ?
C2 C3 Ga1B 129.5(4) . 2_666 ?
C5 C4 C1 122.1(4) . . ?
C5 C4 C9 117.4(4) . . ?
C9 C4 C1 120.5(4) . . ?
C4 C5 H5 119.4 . . ?
C4 C5 C6 121.2(5) . . ?
C6 C5 H5 119.4 . . ?
C5 C6 H6 119.8 . . ?
C7 C6 C5 120.3(5) . . ?
C7 C6 H6 119.8 . . ?
C6 C7 H7 120.5 . . ?
C8 C7 C6 119.0(5) . . ?
C8 C7 H7 120.5 . . ?
C7 C8 H8 119.7 . . ?
C7 C8 C9 120.6(5) . . ?
C9 C8 H8 119.7 . . ?
C4 C9 C8 121.4(5) . . ?
C4 C9 H9 119.3 . . ?
C8 C9 H9 119.3 . . ?
C11 C10 N1 119.6(4) . . ?
C11 C10 C15 123.0(4) . . ?
C15 C10 N1 117.3(4) . . ?
C10 C11 C16 122.8(4) . . ?
C12 C11 C10 117.6(5) . . ?
C12 C11 C16 119.6(5) . . ?
C11 C12 H12 119.3 . . ?
C13 C12 C11 121.4(6) . . ?
C13 C12 H12 119.3 . . ?
C12 C13 H13 119.9 . . ?
C14 C13 C12 120.2(5) . . ?
C14 C13 H13 119.9 . . ?
C13 C14 H14 119.2 . . ?
C13 C14 C15 121.7(5) . . ?
C15 C14 H14 119.2 . . ?
C10 C15 C14 116.1(5) . . ?
C10 C15 C19 123.3(4) . . ?
C14 C15 C19 120.5(5) . . ?
C11 C16 H16 108.4 . . ?
C11 C16 C17 112.7(4) . . ?
C11 C16 C18 109.4(5) . . ?
C17 C16 H16 108.4 . . ?
C18 C16 H16 108.4 . . ?
C18 C16 C17 109.4(5) . . ?
C16 C17 H17A 109.5 . . ?
C16 C17 H17B 109.5 . . ?
C16 C17 H17C 109.5 . . ?
H17A C17 H17B 109.5 . . ?
H17A C17 H17C 109.5 . . ?
H17B C17 H17C 109.5 . . ?
C16 C18 H18A 109.5 . . ?
C16 C18 H18B 109.5 . . ?
C16 C18 H18C 109.5 . . ?
H18A C18 H18B 109.5 . . ?
H18A C18 H18C 109.5 . . ?
H18B C18 H18C 109.5 . . ?
C15 C19 H19 108.2 . . ?
C15 C19 C20 111.0(6) . . ?
C15 C19 C21 111.3(5) . . ?
C20 C19 H19 108.2 . . ?
C20 C19 C21 109.9(6) . . ?
C21 C19 H19 108.2 . . ?
C19 C20 H20A 109.5 . . ?
C19 C20 H20B 109.5 . . ?
C19 C20 H20C 109.5 . . ?
H20A C20 H20B 109.5 . . ?
H20A C20 H20C 109.5 . . ?
H20B C20 H20C 109.5 . . ?
C19 C21 H21A 109.5 . . ?
C19 C21 H21B 109.5 . . ?
C19 C21 H21C 109.5 . . ?
H21A C21 H21B 109.5 . . ?
H21A C21 H21C 109.5 . . ?
H21B C21 H21C 109.5 . . ?
C23 C22 N2 119.2(3) . . ?
C27 C22 N2 118.2(3) . . ?
C27 C22 C23 122.6(3) . . ?
C22 C23 C28 122.6(4) . . ?
C24 C23 C22 116.7(4) . . ?
C24 C23 C28 120.6(4) . . ?
C23 C24 H24 119.1 . . ?
C25 C24 C23 121.7(4) . . ?
C25 C24 H24 119.1 . . ?
C24 C25 H25 119.8 . . ?
C26 C25 C24 120.3(4) . . ?
C26 C25 H25 119.8 . . ?
C25 C26 H26 119.4 . . ?
C25 C26 C27 121.2(4) . . ?
C27 C26 H26 119.4 . . ?
C22 C27 C26 117.4(4) . . ?
C22 C27 C31 122.9(3) . . ?
C26 C27 C31 119.7(4) . . ?
C23 C28 H28 108.2 . . ?
C23 C28 C29 113.0(4) . . ?
C23 C28 C30 109.0(5) . . ?
C29 C28 H28 108.2 . . ?
C29 C28 C30 110.0(5) . . ?
C30 C28 H28 108.2 . . ?
C28 C29 H29A 109.5 . . ?
C28 C29 H29B 109.5 . . ?
C28 C29 H29C 109.5 . . ?
H29A C29 H29B 109.5 . . ?
H29A C29 H29C 109.5 . . ?
H29B C29 H29C 109.5 . . ?
C28 C30 H30A 109.5 . . ?
C28 C30 H30B 109.5 . . ?
C28 C30 H30C 109.5 . . ?
H30A C30 H30B 109.5 . . ?
H30A C30 H30C 109.5 . . ?
H30B C30 H30C 109.5 . . ?
C27 C31 H31 107.6 . . ?
C32 C31 C27 112.0(4) . . ?
C32 C31 H31 107.6 . . ?
C32 C31 C33 111.0(5) . . ?
C33 C31 C27 110.8(4) . . ?
C33 C31 H31 107.6 . . ?
C31 C32 H32A 109.5 . . ?
C31 C32 H32B 109.5 . . ?
C31 C32 H32C 109.5 . . ?
H32A C32 H32B 109.5 . . ?
H32A C32 H32C 109.5 . . ?
H32B C32 H32C 109.5 . . ?
C31 C33 H33A 109.5 . . ?
C31 C33 H33B 109.5 . . ?
C31 C33 H33C 109.5 . . ?
H33A C33 H33B 109.5 . . ?
H33A C33 H33C 109.5 . . ?
H33B C33 H33C 109.5 . . ?
C2 Ga1 C3 92.60(14) . 2_666 ?
C3 Ga1B C2 97.5(4) 2_666 . ?
C34 N3 C35 111.7(3) . . ?
C34 N3 C43 124.9(3) . . ?
C35 N3 C43 123.5(3) . . ?
C34 N4 C36 111.9(3) . . ?
C34 N4 C55 124.7(3) . . ?
C36 N4 C55 123.4(3) . . ?
N3 C34 C37 127.5(3) . . ?
N4 C34 N3 105.4(3) . . ?
N4 C34 C37 127.2(3) . . ?
N3 C35 Ga2 121.5(3) . . ?
N3 C35 Ga2B 120.6(3) . . ?
C36 C35 N3 105.6(3) . . ?
C36 C35 Ga2 132.7(3) . . ?
C36 C35 Ga2B 132.5(3) . . ?
N4 C36 Ga2 120.7(2) . 2_577 ?
N4 C36 Ga2B 121.0(3) . 2_577 ?
C35 C36 N4 105.5(3) . . ?
C35 C36 Ga2 133.6(3) . 2_577 ?
C35 C36 Ga2B 132.5(3) . 2_577 ?
Ga2 C36 Ga2B 13.04(17) 2_577 2_577 ?
C38 C37 C34 118.4(4) . . ?
C42 C37 C34 123.7(4) . . ?
C42 C37 C38 117.7(5) . . ?
C38B C37 C34 118.8(5) . . ?
C42B C37 C34 124.0(5) . . ?
C42B C37 C38B 116.4(7) . . ?
C39 C40 H40 120.7 . . ?
C41 C40 H40 120.7 . . ?
C41 C40 C39 118.6(6) . . ?
C39B C40 H40A 121.5 . . ?
C41B C40 H40A 121.5 . . ?
C41B C40 C39B 117.0(8) . . ?
N4 C55 C56 114.0(6) . . ?
N4 C55 C60B 110.8(8) . . ?
C60 C55 N4 123.9(7) . . ?
C60 C55 C56 122.0(9) . . ?
C56B C55 N4 127.7(10) . . ?
C56B C55 C60B 121.4(12) . . ?
C36 Ga2 C35 93.2(2) 2_577 . ?
C37 C38 H38 119.9 . . ?
C39 C38 C37 120.3(7) . . ?
C39 C38 H38 119.9 . . ?
C40 C39 H39 121.3 . . ?
C38 C39 C40 117.4(7) . . ?
C38 C39 H39 121.3 . . ?
C40 C41 H41 118.0 . . ?
C40 C41 C42 124.0(9) . . ?
C42 C41 H41 118.0 . . ?
C37 C42 C41 121.3(8) . . ?
C37 C42 H42 119.4 . . ?
C41 C42 H42 119.4 . . ?
C45 C44 C43 120.0 . . ?
C49 C44 C45 110.6(6) . . ?
C49 C44 C43 128.4(6) . . ?
C44 C45 H45 120.0 . . ?
C46 C45 C44 120.0 . . ?
C46 C45 H45 120.0 . . ?
C45 C46 H46 120.0 . . ?
C45 C46 C47 120.0 . . ?
C47 C46 H46 120.0 . . ?
C46 C47 H47 120.0 . . ?
C48 C47 C46 120.0 . . ?
C48 C47 H47 120.0 . . ?
C47 C48 C52 122.6(5) . . ?
C43 C48 C47 120.0 . . ?
C43 C48 C52 117.4(5) . . ?
N3 C43 C48B 112.9(6) . . ?
C44 C43 N3 117.3(3) . . ?
C48 C43 N3 122.6(3) . . ?
C48 C43 C44 120.0 . . ?
C44B C43 N3 126.3(7) . . ?
C44B C43 C48B 120.8(8) . . ?
C44 C49 H49 105.7 . . ?
C44 C49 C50 109.4(8) . . ?
C44 C49 C51 117.2(8) . . ?
C50 C49 H49 105.7 . . ?
C50 C49 C51 112.0(8) . . ?
C51 C49 H49 105.7 . . ?
C49 C50 H50A 109.5 . . ?
C49 C50 H50B 109.5 . . ?
C49 C50 H50C 109.5 . . ?
H50A C50 H50B 109.5 . . ?
H50A C50 H50C 109.5 . . ?
H50B C50 H50C 109.5 . . ?
C49 C51 H51A 109.5 . . ?
C49 C51 H51B 109.5 . . ?
C49 C51 H51C 109.5 . . ?
H51A C51 H51B 109.5 . . ?
H51A C51 H51C 109.5 . . ?
H51B C51 H51C 109.5 . . ?
C48 C52 H52 107.2 . . ?
C48 C52 C53 110.1(7) . . ?
C48 C52 C54 113.8(7) . . ?
C53 C52 H52 107.2 . . ?
C54 C52 H52 107.2 . . ?
C54 C52 C53 110.8(8) . . ?
C52 C53 H53A 109.5 . . ?
C52 C53 H53B 109.5 . . ?
C52 C53 H53C 109.5 . . ?
H53A C53 H53B 109.5 . . ?
H53A C53 H53C 109.5 . . ?
H53B C53 H53C 109.5 . . ?
C52 C54 H54A 109.5 . . ?
C52 C54 H54B 109.5 . . ?
C52 C54 H54C 109.5 . . ?
H54A C54 H54B 109.5 . . ?
H54A C54 H54C 109.5 . . ?
H54B C54 H54C 109.5 . . ?
C57 C56 C55 115.2(11) . . ?
C57 C56 C61 119.6(10) . . ?
C61 C56 C55 125.1(10) . . ?
C56 C57 H57 119.2 . . ?
C56 C57 C58 121.5(11) . . ?
C58 C57 H57 119.2 . . ?
C57 C58 H58 120.1 . . ?
C59 C58 C57 119.7(12) . . ?
C59 C58 H58 120.1 . . ?
C58 C59 H59 119.4 . . ?
C58 C59 C60 121.2(12) . . ?
C60 C59 H59 119.4 . . ?
C55 C60 C59 120.3(11) . . ?
C55 C60 C64 119.9(10) . . ?
C59 C60 C64 119.8(11) . . ?
C56 C61 H61 108.3 . . ?
C56 C61 C62 111.5(11) . . ?
C62 C61 H61 108.3 . . ?
C63 C61 C56 111.4(13) . . ?
C63 C61 H61 108.3 . . ?
C63 C61 C62 109.0(12) . . ?
C61 C62 H62A 109.5 . . ?
C61 C62 H62B 109.5 . . ?
C61 C62 H62C 109.5 . . ?
H62A C62 H62B 109.5 . . ?
H62A C62 H62C 109.5 . . ?
H62B C62 H62C 109.5 . . ?
C61 C63 H63A 109.5 . . ?
C61 C63 H63B 109.5 . . ?
C61 C63 H63C 109.5 . . ?
H63A C63 H63B 109.5 . . ?
H63A C63 H63C 109.5 . . ?
H63B C63 H63C 109.5 . . ?
C60 C64 H64 107.3 . . ?
C60 C64 C65 111.1(9) . . ?
C60 C64 C66 111.5(10) . . ?
C65 C64 H64 107.3 . . ?
C66 C64 H64 107.3 . . ?
C66 C64 C65 112.0(10) . . ?
C64 C65 H65A 109.5 . . ?
C64 C65 H65B 109.5 . . ?
C64 C65 H65C 109.5 . . ?
H65A C65 H65B 109.5 . . ?
H65A C65 H65C 109.5 . . ?
H65B C65 H65C 109.5 . . ?
C64 C66 H66A 109.5 . . ?
C64 C66 H66B 109.5 . . ?
C64 C66 H66C 109.5 . . ?
H66A C66 H66B 109.5 . . ?
H66A C66 H66C 109.5 . . ?
H66B C66 H66C 109.5 . . ?
C35 Ga2B C36 92.0(3) . 2_577 ?
C37 C38B H38B 119.7 . . ?
C39B C38B C37 120.6(9) . . ?
C39B C38B H38B 119.7 . . ?
C40 C39B H39B 121.1 . . ?
C38B C39B C40 117.9(9) . . ?
C38B C39B H39B 121.1 . . ?
C40 C41B H41B 118.3 . . ?
C40 C41B C42B 123.4(10) . . ?
C42B C41B H41B 118.3 . . ?
C37 C42B C41B 120.9(10) . . ?
C37 C42B H42B 119.5 . . ?
C41B C42B H42B 119.5 . . ?
C43 C44B C45B 116.1(11) . . ?
C43 C44B C49B 112.3(8) . . ?
C45B C44B C49B 129.2(10) . . ?
C44B C45B H45B 119.9 . . ?
C46B C45B C44B 120.2(11) . . ?
C46B C45B H45B 119.9 . . ?
C45B C46B H46B 116.6 . . ?
C45B C46B C47B 126.8(12) . . ?
C47B C46B H46B 116.6 . . ?
C46B C47B H47B 121.2 . . ?
C46B C47B C48B 117.6(12) . . ?
C48B C47B H47B 121.2 . . ?
C43 C48B C52B 127.5(9) . . ?
C47B C48B C43 118.0(10) . . ?
C47B C48B C52B 113.5(11) . . ?
C44B C49B H49B 109.1 . . ?
C50B C49B C44B 113.0(10) . . ?
C50B C49B H49B 109.1 . . ?
C51B C49B C44B 106.7(9) . . ?
C51B C49B H49B 109.1 . . ?
C51B C49B C50B 109.9(11) . . ?
C49B C50B H50D 109.5 . . ?
C49B C50B H50E 109.5 . . ?
C49B C50B H50F 109.5 . . ?
H50D C50B H50E 109.5 . . ?
H50D C50B H50F 109.5 . . ?
H50E C50B H50F 109.5 . . ?
C49B C51B H51D 109.5 . . ?
C49B C51B H51E 109.5 . . ?
C49B C51B H51F 109.5 . . ?
H51D C51B H51E 109.5 . . ?
H51D C51B H51F 109.5 . . ?
H51E C51B H51F 109.5 . . ?
C48B C52B H52B 108.8 . . ?
C48B C52B C53B 110.0(11) . . ?
C48B C52B C54B 112.6(10) . . ?
C53B C52B H52B 108.8 . . ?
C54B C52B H52B 108.8 . . ?
C54B C52B C53B 107.7(11) . . ?
C52B C53B H53D 109.5 . . ?
C52B C53B H53E 109.5 . . ?
C52B C53B H53F 109.5 . . ?
H53D C53B H53E 109.5 . . ?
H53D C53B H53F 109.5 . . ?
H53E C53B H53F 109.5 . . ?
C52B C54B H54D 109.5 . . ?
C52B C54B H54E 109.5 . . ?
C52B C54B H54F 109.5 . . ?
H54D C54B H54E 109.5 . . ?
H54D C54B H54F 109.5 . . ?
H54E C54B H54F 109.5 . . ?
C55 C56B C57B 123.1(16) . . ?
C55 C56B C61B 117.9(15) . . ?
C57B C56B C61B 119.0(17) . . ?
C56B C57B H57B 121.6 . . ?
C58B C57B C56B 116.9(17) . . ?
C58B C57B H57B 121.6 . . ?
C57B C58B H58B 117.8 . . ?
C59B C58B C57B 124.4(18) . . ?
C59B C58B H58B 117.8 . . ?
C58B C59B H59B 118.9 . . ?
C58B C59B C60B 122.2(17) . . ?
C60B C59B H59B 118.9 . . ?
C59B C60B C55 112.0(16) . . ?
C59B C60B C64B 121.3(15) . . ?
C64B C60B C55 126.4(14) . . ?
C56B C61B H61B 107.9 . . ?
C56B C61B C62B 110.3(14) . . ?
C56B C61B C63B 110.5(17) . . ?
C62B C61B H61B 107.9 . . ?
C62B C61B C63B 112.1(16) . . ?
C63B C61B H61B 107.9 . . ?
C61B C62B H62D 109.5 . . ?
C61B C62B H62E 109.5 . . ?
C61B C62B H62F 109.5 . . ?
H62D C62B H62E 109.5 . . ?
H62D C62B H62F 109.5 . . ?
H62E C62B H62F 109.5 . . ?
C61B C63B H63D 109.5 . . ?
C61B C63B H63E 109.5 . . ?
C61B C63B H63F 109.5 . . ?
H63D C63B H63E 109.5 . . ?
H63D C63B H63F 109.5 . . ?
H63E C63B H63F 109.5 . . ?
C60B C64B H64B 108.4 . . ?
C60B C64B C65B 109.9(16) . . ?
C60B C64B C66B 111.7(17) . . ?
C65B C64B H64B 108.4 . . ?
C66B C64B H64B 108.4 . . ?
C66B C64B C65B 110.0(16) . . ?
C64B C65B H65D 109.5 . . ?
C64B C65B H65E 109.5 . . ?
C64B C65B H65F 109.5 . . ?
H65D C65B H65E 109.5 . . ?
H65D C65B H65F 109.5 . . ?
H65E C65B H65F 109.5 . . ?
C64B C66B H66D 109.5 . . ?
C64B C66B H66E 109.5 . . ?
C64B C66B H66F 109.5 . . ?
H66D C66B H66E 109.5 . . ?
H66D C66B H66F 109.5 . . ?
H66E C66B H66F 109.5 . . ?

loop_
_geom_bond_atom_site_label_1
_geom_bond_atom_site_label_2
_geom_bond_distance
_geom_bond_site_symmetry_2
_geom_bond_publ_flag
N1 C1 1.340(4) . ?
N1 C2 1.423(4) . ?
N1 C10 1.451(5) . ?
N2 C1 1.346(4) . ?
N2 C3 1.426(4) . ?
N2 C22 1.448(4) . ?
C1 C4 1.477(5) . ?
C2 C3 1.388(5) . ?
C2 Ga1 2.092(4) . ?
C2 Ga1B 2.043(9) . ?
C3 Ga1 2.107(4) 2_666 ?
C3 Ga1B 1.994(9) 2_666 ?
C4 C5 1.346(6) . ?
C4 C9 1.364(6) . ?
C5 H5 0.9400 . ?
C5 C6 1.391(7) . ?
C6 H6 0.9400 . ?
C6 C7 1.354(8) . ?
C7 H7 0.9400 . ?
C7 C8 1.335(8) . ?
C8 H8 0.9400 . ?
C8 C9 1.383(7) . ?
C9 H9 0.9400 . ?
C10 C11 1.387(6) . ?
C10 C15 1.394(6) . ?
C11 C12 1.383(6) . ?
C11 C16 1.523(7) . ?
C12 H12 0.9400 . ?
C12 C13 1.365(8) . ?
C13 H13 0.9400 . ?
C13 C14 1.361(9) . ?
C14 H14 0.9400 . ?
C14 C15 1.407(7) . ?
C15 C19 1.507(7) . ?
C16 H16 0.9900 . ?
C16 C17 1.529(8) . ?
C16 C18 1.528(8) . ?
C17 H17A 0.9700 . ?
C17 H17B 0.9700 . ?
C17 H17C 0.9700 . ?
C18 H18A 0.9700 . ?
C18 H18B 0.9700 . ?
C18 H18C 0.9700 . ?
C19 H19 0.9900 . ?
C19 C20 1.522(9) . ?
C19 C21 1.535(8) . ?
C20 H20A 0.9700 . ?
C20 H20B 0.9700 . ?
C20 H20C 0.9700 . ?
C21 H21A 0.9700 . ?
C21 H21B 0.9700 . ?
C21 H21C 0.9700 . ?
C22 C23 1.397(5) . ?
C22 C27 1.393(5) . ?
C23 C24 1.393(6) . ?
C23 C28 1.516(6) . ?
C24 H24 0.9400 . ?
C24 C25 1.368(6) . ?
C25 H25 0.9400 . ?
C25 C26 1.361(6) . ?
C26 H26 0.9400 . ?
C26 C27 1.394(5) . ?
C27 C31 1.525(6) . ?
C28 H28 0.9900 . ?
C28 C29 1.520(7) . ?
C28 C30 1.533(8) . ?
C29 H29A 0.9700 . ?
C29 H29B 0.9700 . ?
C29 H29C 0.9700 . ?
C30 H30A 0.9700 . ?
C30 H30B 0.9700 . ?
C30 H30C 0.9700 . ?
C31 H31 0.9900 . ?
C31 C32 1.505(7) . ?
C31 C33 1.515(7) . ?
C32 H32A 0.9700 . ?
C32 H32B 0.9700 . ?
C32 H32C 0.9700 . ?
C33 H33A 0.9700 . ?
C33 H33B 0.9700 . ?
C33 H33C 0.9700 . ?
N3 C34 1.349(4) . ?
N3 C35 1.416(4) . ?
N3 C43 1.441(4) . ?
N4 C34 1.344(4) . ?
N4 C36 1.417(4) . ?
N4 C55 1.453(4) . ?
C34 C37 1.470(5) . ?
C35 C36 1.382(5) . ?
C35 Ga2 2.090(5) . ?
C35 Ga2B 2.092(7) . ?
C36 Ga2 2.089(6) 2_577 ?
C36 Ga2B 2.127(7) 2_577 ?
C37 C38 1.401(8) . ?
C37 C42 1.345(8) . ?
C37 C38B 1.400(11) . ?
C37 C42B 1.362(11) . ?
C40 H40 0.9400 . ?
C40 H40A 0.9400 . ?
C40 C39 1.481(11) . ?
C40 C41 1.230(11) . ?
C40 C39B 1.460(13) . ?
C40 C41B 1.240(13) . ?
C55 C56 1.533(14) . ?
C55 C60 1.264(15) . ?
C55 C56B 1.21(2) . ?
C55 C60B 1.61(2) . ?
C38 H38 0.9400 . ?
C38 C39 1.386(11) . ?
C39 H39 0.9400 . ?
C41 H41 0.9400 . ?
C41 C42 1.386(11) . ?
C42 H42 0.9400 . ?
C44 C45 1.3900 . ?
C44 C43 1.3900 . ?
C44 C49 1.280(11) . ?
C45 H45 0.9400 . ?
C45 C46 1.3900 . ?
C46 H46 0.9400 . ?
C46 C47 1.3900 . ?
C47 H47 0.9400 . ?
C47 C48 1.3900 . ?
C48 C43 1.3900 . ?
C48 C52 1.494(11) . ?
C43 C44B 1.337(14) . ?
C43 C48B 1.470(15) . ?
C49 H49 0.9900 . ?
C49 C50 1.510(13) . ?
C49 C51 1.620(13) . ?
C50 H50A 0.9700 . ?
C50 H50B 0.9700 . ?
C50 H50C 0.9700 . ?
C51 H51A 0.9700 . ?
C51 H51B 0.9700 . ?
C51 H51C 0.9700 . ?
C52 H52 0.9900 . ?
C52 C53 1.536(13) . ?
C52 C54 1.535(12) . ?
C53 H53A 0.9700 . ?
C53 H53B 0.9700 . ?
C53 H53C 0.9700 . ?
C54 H54A 0.9700 . ?
C54 H54B 0.9700 . ?
C54 H54C 0.9700 . ?
C56 C57 1.355(16) . ?
C56 C61 1.513(17) . ?
C57 H57 0.9400 . ?
C57 C58 1.403(17) . ?
C58 H58 0.9400 . ?
C58 C59 1.360(16) . ?
C59 H59 0.9400 . ?
C59 C60 1.407(17) . ?
C60 C64 1.515(16) . ?
C61 H61 0.9900 . ?
C61 C62 1.546(17) . ?
C61 C63 1.493(19) . ?
C62 H62A 0.9700 . ?
C62 H62B 0.9700 . ?
C62 H62C 0.9700 . ?
C63 H63A 0.9700 . ?
C63 H63B 0.9700 . ?
C63 H63C 0.9700 . ?
C64 H64 0.9900 . ?
C64 C65 1.542(15) . ?
C64 C66 1.535(16) . ?
C65 H65A 0.9700 . ?
C65 H65B 0.9700 . ?
C65 H65C 0.9700 . ?
C66 H66A 0.9700 . ?
C66 H66B 0.9700 . ?
C66 H66C 0.9700 . ?
C38B H38B 0.9400 . ?
C38B C39B 1.376(14) . ?
C39B H39B 0.9400 . ?
C41B H41B 0.9400 . ?
C41B C42B 1.384(14) . ?
C42B H42B 0.9400 . ?
C44B C45B 1.472(16) . ?
C44B C49B 1.906(18) . ?
C45B H45B 0.9400 . ?
C45B C46B 1.283(16) . ?
C46B H46B 0.9400 . ?
C46B C47B 1.308(16) . ?
C47B H47B 0.9400 . ?
C47B C48B 1.405(14) . ?
C48B C52B 1.522(18) . ?
C49B H49B 0.9900 . ?
C49B C50B 1.533(17) . ?
C49B C51B 1.496(17) . ?
C50B H50D 0.9700 . ?
C50B H50E 0.9700 . ?
C50B H50F 0.9700 . ?
C51B H51D 0.9700 . ?
C51B H51E 0.9700 . ?
C51B H51F 0.9700 . ?
C52B H52B 0.9900 . ?
C52B C53B 1.584(16) . ?
C52B C54B 1.556(18) . ?
C53B H53D 0.9700 . ?
C53B H53E 0.9700 . ?
C53B H53F 0.9700 . ?
C54B H54D 0.9700 . ?
C54B H54E 0.9700 . ?
C54B H54F 0.9700 . ?
C56B C57B 1.44(2) . ?
C56B C61B 1.50(3) . ?
C57B H57B 0.9400 . ?
C57B C58B 1.37(2) . ?
C58B H58B 0.9400 . ?
C58B C59B 1.32(2) . ?
C59B H59B 0.9400 . ?
C59B C60B 1.39(2) . ?
C60B C64B 1.49(2) . ?
C61B H61B 0.9900 . ?
C61B C62B 1.54(2) . ?
C61B C63B 1.55(3) . ?
C62B H62D 0.9700 . ?
C62B H62E 0.9700 . ?
C62B H62F 0.9700 . ?
C63B H63D 0.9700 . ?
C63B H63E 0.9700 . ?
C63B H63F 0.9700 . ?
C64B H64B 0.9900 . ?
C64B C65B 1.57(3) . ?
C64B C66B 1.53(2) . ?
C65B H65D 0.9700 . ?
C65B H65E 0.9700 . ?
C65B H65F 0.9700 . ?
C66B H66D 0.9700 . ?
C66B H66E 0.9700 . ?
C66B H66F 0.9700 . ?

loop_
_geom_torsion_atom_site_label_1
_geom_torsion_atom_site_label_2
_geom_torsion_atom_site_label_3
_geom_torsion_atom_site_label_4
_geom_torsion
_geom_torsion_site_symmetry_1
_geom_torsion_site_symmetry_2
_geom_torsion_site_symmetry_3
_geom_torsion_site_symmetry_4
_geom_torsion_publ_flag
N1 C1 C4 C5 70.0(6) . . . . ?
N1 C1 C4 C9 -112.1(5) . . . . ?
N1 C2 C3 N2 -0.4(4) . . . . ?
N1 C2 C3 Ga1 171.4(3) . . . 2_666 ?
N1 C2 C3 Ga1B -162.7(7) . . . 2_666 ?
N1 C10 C11 C12 179.5(5) . . . . ?
N1 C10 C11 C16 -0.9(6) . . . . ?
N1 C10 C15 C14 179.8(4) . . . . ?
N1 C10 C15 C19 -2.0(6) . . . . ?
N2 C1 C4 C5 -111.7(5) . . . . ?
N2 C1 C4 C9 66.3(6) . . . . ?
N2 C22 C23 C24 -179.5(3) . . . . ?
N2 C22 C23 C28 -2.6(5) . . . . ?
N2 C22 C27 C26 -179.8(3) . . . . ?
N2 C22 C27 C31 2.3(5) . . . . ?
C1 N1 C2 C3 0.4(4) . . . . ?
C1 N1 C2 Ga1 -171.0(3) . . . . ?
C1 N1 C2 Ga1B 165.9(7) . . . . ?
C1 N1 C10 C11 -94.3(5) . . . . ?
C1 N1 C10 C15 87.2(5) . . . . ?
C1 N2 C3 C2 0.2(4) . . . . ?
C1 N2 C3 Ga1 -172.9(3) . . . 2_666 ?
C1 N2 C3 Ga1B 164.1(7) . . . 2_666 ?
C1 N2 C22 C23 -95.7(4) . . . . ?
C1 N2 C22 C27 86.2(4) . . . . ?
C1 C4 C5 C6 -179.7(6) . . . . ?
C1 C4 C9 C8 178.2(5) . . . . ?
C2 N1 C1 N2 -0.3(4) . . . . ?
C2 N1 C1 C4 178.3(4) . . . . ?
C2 N1 C10 C11 91.7(5) . . . . ?
C2 N1 C10 C15 -86.9(5) . . . . ?
C3 N2 C1 N1 0.1(4) . . . . ?
C3 N2 C1 C4 -178.5(3) . . . . ?
C3 N2 C22 C23 88.8(4) . . . . ?
C3 N2 C22 C27 -89.3(4) . . . . ?
C4 C5 C6 C7 0.4(11) . . . . ?
C5 C4 C9 C8 -3.7(9) . . . . ?
C5 C6 C7 C8 -1.7(11) . . . . ?
C6 C7 C8 C9 0.2(10) . . . . ?
C7 C8 C9 C4 2.6(10) . . . . ?
C9 C4 C5 C6 2.3(9) . . . . ?
C10 N1 C1 N2 -175.1(3) . . . . ?
C10 N1 C1 C4 3.5(6) . . . . ?
C10 N1 C2 C3 175.1(4) . . . . ?
C10 N1 C2 Ga1 3.7(5) . . . . ?
C10 N1 C2 Ga1B -19.5(8) . . . . ?
C10 C11 C12 C13 1.7(9) . . . . ?
C10 C11 C16 C17 136.5(5) . . . . ?
C10 C11 C16 C18 -101.5(6) . . . . ?
C10 C15 C19 C20 115.9(6) . . . . ?
C10 C15 C19 C21 -121.3(5) . . . . ?
C11 C10 C15 C14 1.3(7) . . . . ?
C11 C10 C15 C19 179.5(4) . . . . ?
C11 C12 C13 C14 -0.9(12) . . . . ?
C12 C11 C16 C17 -43.9(7) . . . . ?
C12 C11 C16 C18 78.1(7) . . . . ?
C12 C13 C14 C15 0.2(12) . . . . ?
C13 C14 C15 C10 -0.4(9) . . . . ?
C13 C14 C15 C19 -178.6(6) . . . . ?
C14 C15 C19 C20 -66.0(7) . . . . ?
C14 C15 C19 C21 56.7(7) . . . . ?
C15 C10 C11 C12 -2.0(7) . . . . ?
C15 C10 C11 C16 177.6(4) . . . . ?
C16 C11 C12 C13 -177.9(6) . . . . ?
C22 N2 C1 N1 -176.0(3) . . . . ?
C22 N2 C1 C4 5.4(6) . . . . ?
C22 N2 C3 C2 176.2(3) . . . . ?
C22 N2 C3 Ga1 3.1(5) . . . 2_666 ?
C22 N2 C3 Ga1B -19.9(8) . . . 2_666 ?
C22 C23 C24 C25 -0.3(6) . . . . ?
C22 C23 C28 C29 134.3(5) . . . . ?
C22 C23 C28 C30 -103.1(5) . . . . ?
C22 C27 C31 C32 -120.8(5) . . . . ?
C22 C27 C31 C33 114.7(5) . . . . ?
C23 C22 C27 C26 2.1(5) . . . . ?
C23 C22 C27 C31 -175.8(3) . . . . ?
C23 C24 C25 C26 1.3(7) . . . . ?
C24 C23 C28 C29 -48.9(6) . . . . ?
C24 C23 C28 C30 73.7(6) . . . . ?
C24 C25 C26 C27 -0.5(7) . . . . ?
C25 C26 C27 C22 -1.1(6) . . . . ?
C25 C26 C27 C31 176.8(4) . . . . ?
C26 C27 C31 C32 61.4(5) . . . . ?
C26 C27 C31 C33 -63.1(5) . . . . ?
C27 C22 C23 C24 -1.4(5) . . . . ?
C27 C22 C23 C28 175.5(4) . . . . ?
C28 C23 C24 C25 -177.3(4) . . . . ?
Ga1 C2 C3 N2 169.6(3) . . . . ?
Ga1 C2 C3 Ga1 -18.6(6) . . . 2_666 ?
Ga1B C2 C3 N2 -165.4(7) . . . . ?
Ga1B C2 C3 Ga1B 32.3(14) . . . 2_666 ?
N3 C34 C37 C38 45.1(7) . . . . ?
N3 C34 C37 C42 -140.0(6) . . . . ?
N3 C34 C37 C38B -51.6(8) . . . . ?
N3 C34 C37 C42B 138.8(8) . . . . ?
N3 C35 C36 N4 -0.5(4) . . . . ?
N3 C35 C36 Ga2 -174.5(3) . . . 2_577 ?
N3 C35 C36 Ga2B 167.7(3) . . . 2_577 ?
N3 C43 C44B C45B 178.0(6) . . . . ?
N3 C43 C44B C49B -17.8(14) . . . . ?
N3 C43 C48B C47B 177.8(8) . . . . ?
N3 C43 C48B C52B 9.8(15) . . . . ?
N4 C34 C37 C38 -135.0(6) . . . . ?
N4 C34 C37 C42 39.9(7) . . . . ?
N4 C34 C37 C38B 128.3(7) . . . . ?
N4 C34 C37 C42B -41.3(9) . . . . ?
N4 C55 C56 C57 179.9(9) . . . . ?
N4 C55 C56 C61 -4.2(15) . . . . ?
N4 C55 C60 C59 -176.5(9) . . . . ?
N4 C55 C60 C64 3.1(15) . . . . ?
N4 C55 C56B C57B 177.7(11) . . . . ?
N4 C55 C56B C61B -1(2) . . . . ?
N4 C55 C60B C59B -178.6(12) . . . . ?
N4 C55 C60B C64B 7(2) . . . . ?
C34 N3 C35 C36 0.5(4) . . . . ?
C34 N3 C35 Ga2 176.2(3) . . . . ?
C34 N3 C35 Ga2B -168.5(3) . . . . ?
C34 N3 C43 C44 -94.6(4) . . . . ?
C34 N3 C43 C48 83.6(5) . . . . ?
C34 N3 C43 C44B -88.4(10) . . . . ?
C34 N3 C43 C48B 91.0(7) . . . . ?
C34 N4 C36 C35 0.3(4) . . . . ?
C34 N4 C36 Ga2 175.3(3) . . . 2_577 ?
C34 N4 C36 Ga2B -169.5(3) . . . 2_577 ?
C34 N4 C55 C56 -95.2(7) . . . . ?
C34 N4 C55 C60 82.6(9) . . . . ?
C34 N4 C55 C56B -86.1(12) . . . . ?
C34 N4 C55 C60B 91.6(9) . . . . ?
C34 C37 C38 C39 179.5(7) . . . . ?
C34 C37 C42 C41 -178.2(8) . . . . ?
C34 C37 C38B C39B -176.3(9) . . . . ?
C34 C37 C42B C41B 175.4(10) . . . . ?
C35 N3 C34 N4 -0.3(4) . . . . ?
C35 N3 C34 C37 179.6(3) . . . . ?
C35 N3 C43 C44 86.1(4) . . . . ?
C35 N3 C43 C48 -95.7(5) . . . . ?
C35 N3 C43 C44B 92.3(10) . . . . ?
C35 N3 C43 C48B -88.2(7) . . . . ?
C36 N4 C34 N3 0.0(4) . . . . ?
C36 N4 C34 C37 -179.9(3) . . . . ?
C36 N4 C55 C56 84.4(7) . . . . ?
C36 N4 C55 C60 -97.8(9) . . . . ?
C36 N4 C55 C56B 93.5(12) . . . . ?
C36 N4 C55 C60B -88.7(9) . . . . ?
C37 C38 C39 C40 1.3(13) . . . . ?
C37 C38B C39B C40 -6.3(18) . . . . ?
C40 C41 C42 C37 -4.4(19) . . . . ?
C40 C41B C42B C37 9(2) . . . . ?
C55 N4 C34 N3 179.7(4) . . . . ?
C55 N4 C34 C37 -0.3(6) . . . . ?
C55 N4 C36 C35 -179.3(4) . . . . ?
C55 N4 C36 Ga2 -4.4(5) . . . 2_577 ?
C55 N4 C36 Ga2B 10.8(5) . . . 2_577 ?
C55 C56 C57 C58 -3.0(17) . . . . ?
C55 C56 C61 C62 120.5(13) . . . . ?
C55 C56 C61 C63 -117.5(14) . . . . ?
C55 C60 C64 C65 -117.6(12) . . . . ?
C55 C60 C64 C66 116.7(12) . . . . ?
C55 C56B C57B C58B 0(2) . . . . ?
C55 C56B C61B C62B 117.2(17) . . . . ?
C55 C56B C61B C63B -118.3(17) . . . . ?
C55 C60B C64B C65B -121.7(19) . . . . ?
C55 C60B C64B C66B 115.9(19) . . . . ?
Ga2 C35 C36 N4 -175.4(3) . . . . ?
Ga2 C35 C36 Ga2 10.6(6) . . . 2_577 ?
C38 C37 C42 C41 -3.3(13) . . . . ?
C39 C40 C41 C42 10.1(17) . . . . ?
C41 C40 C39 C38 -8.5(14) . . . . ?
C42 C37 C38 C39 4.3(12) . . . . ?
C44 C45 C46 C47 0.0 . . . . ?
C45 C44 C43 N3 178.2(4) . . . . ?
C45 C44 C43 C48 0.0 . . . . ?
C45 C44 C49 C50 61.3(8) . . . . ?
C45 C44 C49 C51 -67.7(9) . . . . ?
C45 C46 C47 C48 0.0 . . . . ?
C46 C47 C48 C43 0.0 . . . . ?
C46 C47 C48 C52 179.9(7) . . . . ?
C47 C48 C43 N3 -178.1(4) . . . . ?
C47 C48 C43 C44 0.0 . . . . ?
C47 C48 C52 C53 -56.7(8) . . . . ?
C47 C48 C52 C54 68.4(8) . . . . ?
C43 N3 C34 N4 -179.7(3) . . . . ?
C43 N3 C34 C37 0.3(6) . . . . ?
C43 N3 C35 C36 179.9(3) . . . . ?
C43 N3 C35 Ga2 -4.5(5) . . . . ?
C43 N3 C35 Ga2B 10.9(5) . . . . ?
C43 C44 C45 C46 0.0 . . . . ?
C43 C44 C49 C50 -130.7(8) . . . . ?
C43 C44 C49 C51 100.3(9) . . . . ?
C43 C48 C52 C53 123.2(7) . . . . ?
C43 C48 C52 C54 -111.7(7) . . . . ?
C43 C44B C45B C46B 2.3(16) . . . . ?
C43 C48B C52B C53B 98.8(14) . . . . ?
C43 C48B C52B C54B -141.1(12) . . . . ?
C49 C44 C45 C46 169.2(8) . . . . ?
C49 C44 C43 N3 11.2(9) . . . . ?
C49 C44 C43 C48 -167.1(9) . . . . ?
C52 C48 C43 N3 1.9(7) . . . . ?
C52 C48 C43 C44 -179.9(6) . . . . ?
C56 C55 C60 C59 1.2(17) . . . . ?
C56 C55 C60 C64 -179.2(10) . . . . ?
C56 C57 C58 C59 1.1(19) . . . . ?
C57 C56 C61 C62 -63.7(16) . . . . ?
C57 C56 C61 C63 58.2(16) . . . . ?
C57 C58 C59 C60 2.3(19) . . . . ?
C58 C59 C60 C55 -3.4(19) . . . . ?
C58 C59 C60 C64 177.0(12) . . . . ?
C59 C60 C64 C65 62.0(14) . . . . ?
C59 C60 C64 C66 -63.7(13) . . . . ?
C60 C55 C56 C57 2.0(16) . . . . ?
C60 C55 C56 C61 177.9(12) . . . . ?
C61 C56 C57 C58 -179.2(13) . . . . ?
Ga2B C35 C36 N4 166.6(3) . . . . ?
Ga2B C35 C36 Ga2B -25.2(6) . . . 2_577 ?
C38B C37 C42B C41B 5.6(16) . . . . ?
C39B C40 C41B C42B -22(2) . . . . ?
C41B C40 C39B C38B 20.4(17) . . . . ?
C42B C37 C38B C39B -6.0(15) . . . . ?
C44B C43 C48B C47B -2.8(15) . . . . ?
C44B C43 C48B C52B -170.7(13) . . . . ?
C44B C45B C46B C47B 1.5(19) . . . . ?
C45B C46B C47B C48B -5.9(19) . . . . ?
C46B C47B C48B C43 6.3(16) . . . . ?
C46B C47B C48B C52B 175.9(11) . . . . ?
C47B C48B C52B C53B -69.6(13) . . . . ?
C47B C48B C52B C54B 50.6(14) . . . . ?
C48B C43 C44B C45B -1.4(15) . . . . ?
C48B C43 C44B C49B 162.8(9) . . . . ?
C49B C44B C45B C46B -158.8(13) . . . . ?
C56B C55 C60B C59B -1(2) . . . . ?
C56B C55 C60B C64B -175.6(18) . . . . ?
C56B C57B C58B C59B 0(3) . . . . ?
C57B C56B C61B C62B -61.9(19) . . . . ?
C57B C56B C61B C63B 62.6(19) . . . . ?
C57B C58B C59B C60B -1(3) . . . . ?
C58B C59B C60B C55 1(2) . . . . ?
C58B C59B C60B C64B 176.2(19) . . . . ?
C59B C60B C64B C65B 64(2) . . . . ?
C59B C60B C64B C66B -59(2) . . . . ?
C60B C55 C56B C57B 0(2) . . . . ?
C60B C55 C56B C61B -178.9(13) . . . . ?
C61B C56B C57B C58B 179.2(15) . . . . ?

loop_
_exptl_oxdiff_crystal_face_indexfrac_h
_exptl_oxdiff_crystal_face_indexfrac_k
_exptl_oxdiff_crystal_face_indexfrac_l
_exptl_oxdiff_crystal_face_x
_exptl_oxdiff_crystal_face_y
_exptl_oxdiff_crystal_face_z
5.6894 -11.8727 17.3603 0.0887 0.1125 -0.9897
-16.2358 3.4034 -12.4239 0.3713 0.4872 0.7904
-17.6783 -0.0766 -8.9215 0.4818 0.6308 0.6082
8.2695 -4.5919 22.2391 -0.2972 0.1435 -0.9440
3.3104 14.9378 20.4310 -0.8912 0.4246 -0.1599
14.6299 8.2114 16.8896 -0.8261 -0.2445 -0.5077
13.7286 13.0494 13.0410 -0.9343 -0.2771 -0.2242
9.1991 6.9214 23.5436 -0.7575 0.1825 -0.6268
-0.6945 -1.2345 24.3772 -0.2673 0.6477 -0.7135
-7.6229 7.1748 19.9767 -0.3770 0.9092 -0.1764
-13.6065 -5.0376 -19.8250 0.7279 0.1342 0.6725
11.5924 -2.6016 -16.2600 0.0782 -0.9872 0.1390
-5.3106 9.2499 -20.1642 0.0378 -0.2138 0.9762
-8.4537 -8.6873 16.0427 0.2766 0.7794 -0.5621
4.5824 -17.8090 7.4292 0.4629 -0.1124 -0.8793
-7.7453 -12.9069 -21.1482 0.9162 -0.2186 0.3359
2.0678 -13.2200 -20.6422 0.7214 -0.6833 0.1122
-1.5378 -17.5177 -16.7741 0.9011 -0.4291 -0.0628
14.9374 10.9895 -1.8054 -0.6840 -0.7221 0.1034
7.5896 16.5492 16.7069 -0.9875 0.1294 -0.0896

loop_
_smtbx_masks_void_nr
_smtbx_masks_void_average_x
_smtbx_masks_void_average_y
_smtbx_masks_void_average_z
_smtbx_masks_void_volume
_smtbx_masks_void_count_electrons
_smtbx_masks_void_content
1 0.000 0.000 0.500 19.5 0.0 ?
2 0.000 0.500 0.500 16.0 0.0 ?
3 0.308 0.251 0.069 193.9 44.9 '1 toluene'
4 0.402 0.367 0.616 18.6 0.0 ?
5 0.692 0.749 0.931 193.9 44.8 '1 toluene'
6 0.598 0.633 0.384 18.6 0.0 ?
